data_7200887
loop_
_publ_author_name
'Zang, Shuang-Quan'
'Cheng, Ping-Shing'
'Mak, Thomas C. W.'

_publ_section_title
;
 Silver&#x22EF;X--aryl (X = I and Br) interaction in a network assembly
 with a flexible polynuclear silver--ethynide supramolecular synthon
;
_journal_issue 6
_journal_name_full CrystEngComm
_journal_page_first 1061
_journal_paper_doi 10.1039/b900308h
_journal_volume 11
_journal_year 2009
_chemical_formula_moiety 'C38 H22 Ag10 Br2 F24 N2 O20'
_chemical_formula_sum 'C38 H22 Ag10 Br2 F24 N2 O20'
_chemical_formula_weight 2521.10
_chemical_name_common ((AgL2)(AgCF3CO2)4(H2O)(CH3CN))2
_chemical_name_systematic
;
?
;
_space_group_IT_number 29
_symmetry_cell_setting orthorhombic
_symmetry_space_group_name_Hall 'P 2c -2ac'
_symmetry_space_group_name_H-M 'P c a 21'
_atom_sites_solution_hydrogens geom
_atom_sites_solution_primary direct
_atom_sites_solution_secondary difmap
_audit_creation_method SHELXL-97
_cell_angle_alpha 90.00
_cell_angle_beta 90.00
_cell_angle_gamma 90.00
_cell_formula_units_Z 4
_cell_length_a 17.284(3)
_cell_length_b 15.081(2)
_cell_length_c 24.440(4)
_cell_measurement_reflns_used 996
_cell_measurement_temperature 293(2)
_cell_measurement_theta_max 24.210
_cell_measurement_theta_min 2.500
_cell_volume 6370.5(17)
_computing_cell_refinement SMART
_computing_data_collection 'SMART (Bruker, 2000)'
_computing_data_reduction 'SAINT (Bruker, 2000)'
_computing_molecular_graphics SHELXTL
_computing_publication_material SHELXTL
_computing_structure_refinement SHELXTL
_computing_structure_solution 'SHELXTL (Bruker, 2000)'
_diffrn_ambient_temperature 293(2)
_diffrn_measured_fraction_theta_full 0.998
_diffrn_measured_fraction_theta_max 0.998
_diffrn_radiation_monochromator graphite
_diffrn_radiation_source 'fine-focus sealed tube'
_diffrn_radiation_type MoK\a
_diffrn_radiation_wavelength 0.71073
_diffrn_reflns_av_R_equivalents 0.0525
_diffrn_reflns_av_sigmaI/netI 0.0642
_diffrn_reflns_limit_h_max 22
_diffrn_reflns_limit_h_min -22
_diffrn_reflns_limit_k_max 14
_diffrn_reflns_limit_k_min -19
_diffrn_reflns_limit_l_max 32
_diffrn_reflns_limit_l_min -29
_diffrn_reflns_number 41655
_diffrn_reflns_theta_full 28.05
_diffrn_reflns_theta_max 28.05
_diffrn_reflns_theta_min 1.35
_exptl_absorpt_coefficient_mu 4.394
_exptl_absorpt_correction_T_max 0.417
_exptl_absorpt_correction_T_min 0.3334
_exptl_absorpt_correction_type multi-scan
_exptl_absorpt_process_details 'SADABS(Bruker, 2000)'
_exptl_crystal_colour colorless
_exptl_crystal_density_diffrn 2.629
_exptl_crystal_density_method 'not measured'
_exptl_crystal_description block
_exptl_crystal_F_000 4720
_exptl_crystal_size_max 0.26
_exptl_crystal_size_mid 0.24
_exptl_crystal_size_min 0.20
_refine_diff_density_max 1.347
_refine_diff_density_min -0.850
_refine_diff_density_rms 0.136
_refine_ls_abs_structure_details 'Flack H D (1983), Acta Cryst. A39, 876-881'
_refine_ls_abs_structure_Flack 0.030(18)
_refine_ls_extinction_method none
_refine_ls_goodness_of_fit_ref 1.014
_refine_ls_hydrogen_treatment constr
_refine_ls_matrix_type full
_refine_ls_number_parameters 844
_refine_ls_number_reflns 14125
_refine_ls_number_restraints 49
_refine_ls_restrained_S_all 1.014
_refine_ls_R_factor_all 0.0912
_refine_ls_R_factor_gt 0.0433
_refine_ls_shift/su_max 0.002
_refine_ls_shift/su_mean 0.000
_refine_ls_structure_factor_coef Fsqd
_refine_ls_weighting_details 'calc w=1/[\s^2^(Fo^2^)+(0.0406P)^2^+13.1000P] where P=(Fo^2^+2Fc^2^)/3'
_refine_ls_weighting_scheme calc
_refine_ls_wR_factor_gt 0.0924
_refine_ls_wR_factor_ref 0.1164
_reflns_number_gt 8871
_reflns_number_total 14125
_reflns_threshold_expression >2sigma(I)
_cod_data_source_file b900308h.txt
_cod_data_source_block 4
_cod_original_cell_volume 6370.3(17)
_cod_database_code 7200887

loop_
_symmetry_equiv_pos_as_xyz
'x, y, z'
'-x, -y, z+1/2'
'x+1/2, -y, z'
'-x+1/2, y, z+1/2'

loop_
_atom_site_label
_atom_site_type_symbol
_atom_site_fract_x
_atom_site_fract_y
_atom_site_fract_z
_atom_site_U_iso_or_equiv
_atom_site_adp_type
_atom_site_occupancy
_atom_site_symmetry_multiplicity
_atom_site_calc_flag
_atom_site_refinement_flags
_atom_site_disorder_assembly
_atom_site_disorder_group
Ag1 Ag 0.86677(5) 0.74127(6) 0.62883(4) 0.0495(2) Uani 1 1 d . . .
Ag2 Ag 0.88138(5) 0.90767(6) 0.56630(4) 0.0521(3) Uani 1 1 d . . .
Ag3 Ag 0.77603(5) 0.75744(5) 0.52818(5) 0.0582(3) Uani 1 1 d . . .
Ag4 Ag 0.87629(5) 0.60899(5) 0.54649(4) 0.0473(2) Uani 1 1 d . . .
Ag5 Ag 0.67575(6) 0.73319(6) 0.67997(5) 0.0623(3) Uani 1 1 d . . .
Ag6 Ag 0.38893(5) 0.75632(6) 0.39257(4) 0.0481(2) Uani 1 1 d . . .
Ag7 Ag 0.37838(5) 0.59138(6) 0.45447(4) 0.0546(3) Uani 1 1 d . . .
Ag8 Ag 0.48181(5) 0.74108(5) 0.49137(5) 0.0578(3) Uani 1 1 d . . .
Ag9 Ag 0.37962(5) 0.89066(6) 0.47413(4) 0.0506(3) Uani 1 1 d . . .
Ag10 Ag 0.58046(6) 0.76239(6) 0.34053(5) 0.0663(3) Uani 1 1 d . . .
Br1 Br 0.70841(9) 0.71438(13) 0.29313(7) 0.0913(5) Uani 1 1 d . . .
Br2 Br 0.55364(8) 0.75656(12) 0.73926(7) 0.0894(5) Uani 1 1 d . . .
C1 C 0.9054(7) 0.7549(6) 0.5435(5) 0.042(2) Uani 1 1 d . . .
C2 C 0.9492(6) 0.7961(8) 0.5149(5) 0.053(3) Uani 1 1 d . . .
C3 C 1.0017(8) 0.8228(8) 0.4700(5) 0.068(4) Uani 1 1 d . . .
H3A H 0.9880 0.8817 0.4574 0.082 Uiso 1 1 calc R . .
H3B H 1.0545 0.8246 0.4834 0.082 Uiso 1 1 calc R . .
C4 C 0.9270(4) 0.7547(5) 0.4014(3) 0.054(3) Uani 1 1 d G . .
C5 C 0.8766(5) 0.8251(4) 0.3928(3) 0.068(4) Uani 1 1 d G . .
H5 H 0.8877 0.8806 0.4074 0.082 Uiso 1 1 calc R . .
C6 C 0.8095(4) 0.8126(4) 0.3624(4) 0.062(3) Uani 1 1 d G . .
H6 H 0.7758 0.8598 0.3566 0.074 Uiso 1 1 calc R . .
C7 C 0.7929(4) 0.7297(6) 0.3405(3) 0.058(3) Uani 1 1 d G . .
C8 C 0.8433(5) 0.6592(4) 0.3492(3) 0.072(4) Uani 1 1 d G . .
H8 H 0.8322 0.6037 0.3345 0.086 Uiso 1 1 calc R . .
C9 C 0.9104(5) 0.6718(4) 0.3796(4) 0.065(3) Uani 1 1 d G . .
H9 H 0.9441 0.6246 0.3853 0.078 Uiso 1 1 calc R . .
C10 C 0.3541(6) 0.7428(6) 0.4779(5) 0.043(2) Uani 1 1 d . . .
C11 C 0.3098(6) 0.7133(8) 0.5104(5) 0.052(3) Uani 1 1 d . . .
C12 C 0.2560(8) 0.6907(10) 0.5549(5) 0.078(4) Uani 1 1 d . . .
H12A H 0.2030 0.6954 0.5421 0.093 Uiso 1 1 calc R . .
H12B H 0.2648 0.6302 0.5668 0.093 Uiso 1 1 calc R . .
C13 C 0.3384(4) 0.7505(6) 0.6249(3) 0.053(3) Uani 1 1 d G . .
C14 C 0.3850(5) 0.6759(4) 0.6300(4) 0.063(4) Uani 1 1 d G . .
H14 H 0.3719 0.6238 0.6119 0.076 Uiso 1 1 calc R . .
C15 C 0.4511(4) 0.6790(4) 0.6623(4) 0.067(4) Uani 1 1 d G . .
H15 H 0.4823 0.6291 0.6658 0.080 Uiso 1 1 calc R . .
C16 C 0.4707(4) 0.7569(5) 0.6895(3) 0.055(3) Uani 1 1 d G . .
C17 C 0.4241(5) 0.8316(4) 0.6843(4) 0.075(4) Uani 1 1 d G . .
H17 H 0.4372 0.8836 0.7025 0.090 Uiso 1 1 calc R . .
C18 C 0.3580(5) 0.8284(4) 0.6520(4) 0.069(4) Uani 1 1 d G . .
H18 H 0.3268 0.8783 0.6486 0.083 Uiso 1 1 calc R . .
C19 C 0.7875(7) 0.9213(7) 0.6714(5) 0.055(3) Uani 1 1 d . . .
C20 C 0.7437(6) 0.9704(7) 0.7151(5) 0.073(4) Uani 1 1 d D . .
C21 C 0.7863(6) 0.5564(7) 0.6555(4) 0.043(3) Uani 1 1 d . . .
C22 C 0.7463(6) 0.4928(6) 0.6969(4) 0.057(3) Uani 1 1 d D . .
C23 C 0.7411(6) 0.9506(6) 0.4783(4) 0.040(2) Uani 1 1 d . . .
C24 C 0.6924(6) 1.0133(7) 0.4424(5) 0.072(4) Uani 1 1 d D . .
C25 C 0.7406(6) 0.5695(7) 0.4626(4) 0.045(3) Uani 1 1 d . . .
C26 C 0.6899(6) 0.5129(7) 0.4258(4) 0.051(3) Uani 1 1 d D . .
C27 C 0.4654(6) 0.5830(8) 0.3411(6) 0.054(3) Uani 1 1 d . . .
C28 C 0.5033(6) 0.5345(7) 0.2947(5) 0.065(3) Uani 1 1 d D . .
C29 C 0.4699(6) 0.9360(8) 0.3612(6) 0.055(3) Uani 1 1 d . . .
C30 C 0.5130(7) 0.9967(6) 0.3210(5) 0.084(5) Uani 1 1 d D . .
C31 C 0.5182(6) 0.5461(7) 0.5401(5) 0.047(3) Uani 1 1 d . . .
C32 C 0.5657(6) 0.4827(8) 0.5749(5) 0.070(4) Uani 1 1 d D . .
C33 C 0.5161(6) 0.9273(7) 0.5582(4) 0.044(3) Uani 1 1 d . . .
C34 C 0.5656(6) 0.9820(8) 0.5958(5) 0.070(4) Uani 1 1 d D . .
C35 C 1.0248(10) 0.7666(10) 0.7038(7) 0.082(5) Uani 1 1 d . . .
C36 C 1.1037(10) 0.7781(14) 0.7226(9) 0.138(8) Uani 1 1 d . . .
H36A H 1.1055 0.8250 0.7491 0.207 Uiso 1 1 calc R . .
H36B H 1.1363 0.7929 0.6921 0.207 Uiso 1 1 calc R . .
H36C H 1.1216 0.7240 0.7390 0.207 Uiso 1 1 calc R . .
C37 C 0.2160(8) 0.7409(9) 0.3295(6) 0.072(4) Uani 1 1 d . . .
C38 C 0.1368(9) 0.7303(12) 0.3192(10) 0.132(8) Uani 1 1 d . . .
H38A H 0.1249 0.6683 0.3164 0.198 Uiso 1 1 calc R . .
H38B H 0.1236 0.7594 0.2855 0.198 Uiso 1 1 calc R . .
H38C H 0.1076 0.7560 0.3486 0.198 Uiso 1 1 calc R . .
F1 F 0.6904(6) 0.9264(6) 0.7406(4) 0.134(4) Uani 1 1 d D . .
F2 F 0.7888(6) 0.9985(8) 0.7527(4) 0.188(8) Uani 1 1 d D . .
F3 F 0.7070(5) 1.0404(6) 0.6989(4) 0.116(4) Uani 1 1 d D . .
F4 F 0.7953(6) 0.4695(7) 0.7340(4) 0.134(5) Uani 1 1 d D . .
F5 F 0.7212(4) 0.4212(4) 0.6733(3) 0.076(2) Uani 1 1 d D . .
F6 F 0.6877(5) 0.5293(6) 0.7210(4) 0.129(4) Uani 1 1 d D . .
F7 F 0.6219(6) 0.9880(7) 0.4377(6) 0.198(9) Uani 1 1 d D . .
F8 F 0.6896(6) 1.0940(6) 0.4611(5) 0.144(5) Uani 1 1 d D . .
F9 F 0.7217(7) 1.0199(8) 0.3942(4) 0.162(6) Uani 1 1 d D . .
F10 F 0.6285(5) 0.5513(7) 0.4088(5) 0.165(6) Uani 1 1 d D . .
F11 F 0.7239(6) 0.4851(7) 0.3827(4) 0.133(5) Uani 1 1 d D . .
F12 F 0.6656(7) 0.4423(6) 0.4493(4) 0.162(6) Uani 1 1 d D . .
F13 F 0.5629(6) 0.5705(6) 0.2752(5) 0.142(5) Uani 1 1 d D . .
F14 F 0.5241(9) 0.4568(6) 0.3055(6) 0.234(10) Uani 1 1 d D . .
F15 F 0.4592(7) 0.5261(11) 0.2545(5) 0.235(11) Uani 1 1 d D . .
F16 F 0.5767(7) 0.9612(7) 0.3047(5) 0.178(7) Uani 1 1 d D . .
F17 F 0.5314(6) 1.0735(5) 0.3399(4) 0.124(4) Uani 1 1 d D . .
F18 F 0.4710(7) 1.0090(8) 0.2788(5) 0.183(7) Uani 1 1 d D . .
F19 F 0.6357(5) 0.5072(6) 0.5811(5) 0.158(6) Uani 1 1 d D . .
F20 F 0.5375(7) 0.4728(8) 0.6226(4) 0.156(6) Uani 1 1 d D . .
F21 F 0.5707(6) 0.4037(6) 0.5559(5) 0.155(5) Uani 1 1 d D . .
F22 F 0.5325(6) 1.0159(9) 0.6358(5) 0.164(6) Uani 1 1 d D . .
F23 F 0.6210(7) 0.9417(7) 0.6161(6) 0.220(9) Uani 1 1 d D . .
F24 F 0.5961(8) 1.0462(9) 0.5728(5) 0.192(7) Uani 1 1 d D . .
N1 N 0.9612(9) 0.7579(8) 0.6938(7) 0.094(5) Uani 1 1 d . . .
N2 N 0.2806(7) 0.7509(9) 0.3387(6) 0.091(4) Uani 1 1 d . . .
O1 O 0.9965(5) 0.7622(6) 0.4260(4) 0.066(2) Uani 1 1 d . . .
O2 O 0.2683(5) 0.7510(6) 0.5999(4) 0.078(3) Uani 1 1 d . . .
O3 O 0.7743(4) 0.8396(5) 0.6697(4) 0.067(2) Uani 1 1 d . . .
O4 O 0.8281(5) 0.9663(5) 0.6424(4) 0.071(3) Uani 1 1 d . . .
O5 O 0.7811(4) 0.6370(5) 0.6669(3) 0.054(2) Uani 1 1 d . . .
O6 O 0.8208(5) 0.5216(5) 0.6176(4) 0.068(3) Uani 1 1 d . . .
O7 O 0.8008(5) 0.9810(5) 0.4955(4) 0.053(2) Uani 1 1 d . . .
O8 O 0.7126(4) 0.8769(5) 0.4857(4) 0.0533(19) Uani 1 1 d . . .
O9 O 0.7175(4) 0.6460(5) 0.4709(3) 0.0488(18) Uani 1 1 d . . .
O10 O 0.7984(4) 0.5340(5) 0.4803(3) 0.0501(18) Uani 1 1 d . . .
O11 O 0.4723(4) 0.6660(5) 0.3396(4) 0.059(2) Uani 1 1 d . . .
O12 O 0.4299(6) 0.5381(5) 0.3736(4) 0.074(3) Uani 1 1 d . . .
O13 O 0.4729(4) 0.8553(5) 0.3481(4) 0.057(2) Uani 1 1 d . . .
O14 O 0.4388(5) 0.9711(6) 0.4007(4) 0.067(2) Uani 1 1 d . . .
O15 O 0.4574(5) 0.5136(5) 0.5221(4) 0.050(2) Uani 1 1 d . . .
O16 O 0.5448(4) 0.6212(4) 0.5337(4) 0.053(2) Uani 1 1 d . . .
O17 O 0.5388(4) 0.8513(4) 0.5484(3) 0.053(2) Uani 1 1 d . . .
O18 O 0.4580(4) 0.9652(5) 0.5400(3) 0.0526(19) Uani 1 1 d . . .
O1W O 0.6541(4) 0.7362(4) 0.5816(3) 0.0467(18) Uani 1 1 d . . .
H1WA H 0.6332 0.6877 0.5719 0.056 Uiso 1 1 d R . .
H1WB H 0.6229 0.7780 0.5740 0.056 Uiso 1 1 d R . .
O2W O 0.6032(4) 0.7609(4) 0.4383(3) 0.0426(17) Uani 1 1 d . . .
H2WA H 0.6342 0.7190 0.4460 0.051 Uiso 1 1 d R . .
H2WB H 0.6244 0.8095 0.4477 0.051 Uiso 1 1 d R . .

loop_
_atom_site_aniso_label
_atom_site_aniso_U_11
_atom_site_aniso_U_22
_atom_site_aniso_U_33
_atom_site_aniso_U_23
_atom_site_aniso_U_13
_atom_site_aniso_U_12
Ag1 0.0597(5) 0.0417(5) 0.0470(5) 0.0009(5) 0.0019(4) -0.0022(4)
Ag2 0.0646(6) 0.0292(5) 0.0626(7) 0.0033(4) 0.0064(4) -0.0067(4)
Ag3 0.0430(5) 0.0410(5) 0.0906(7) -0.0004(5) -0.0230(5) 0.0014(4)
Ag4 0.0533(5) 0.0261(4) 0.0623(7) -0.0050(4) 0.0004(4) 0.0039(3)
Ag5 0.0538(5) 0.0604(6) 0.0726(7) -0.0038(5) 0.0104(5) 0.0004(4)
Ag6 0.0521(5) 0.0447(6) 0.0475(5) 0.0036(5) -0.0012(4) -0.0045(4)
Ag7 0.0715(7) 0.0298(5) 0.0624(7) 0.0073(4) -0.0003(4) -0.0085(4)
Ag8 0.0427(5) 0.0392(5) 0.0914(7) -0.0010(5) -0.0241(5) 0.0020(4)
Ag9 0.0563(6) 0.0275(4) 0.0681(7) -0.0048(5) -0.0064(4) 0.0047(3)
Ag10 0.0507(5) 0.0577(6) 0.0905(8) -0.0040(6) 0.0023(5) 0.0004(4)
Br1 0.0758(9) 0.1340(14) 0.0642(9) -0.0353(9) 0.0126(8) -0.0095(9)
Br2 0.0545(7) 0.1569(17) 0.0568(8) -0.0146(8) 0.0061(7) 0.0005(8)
C1 0.055(6) 0.033(5) 0.040(6) 0.004(5) -0.001(5) -0.010(5)
C2 0.053(7) 0.045(6) 0.060(7) -0.001(6) -0.001(6) -0.012(6)
C3 0.068(8) 0.065(8) 0.071(9) -0.002(7) 0.003(7) -0.030(7)
C4 0.065(8) 0.048(7) 0.050(7) -0.008(5) 0.027(6) 0.007(6)
C5 0.096(11) 0.030(7) 0.078(11) 0.000(7) 0.018(8) 0.001(6)
C6 0.062(8) 0.054(8) 0.069(9) -0.007(6) 0.016(7) 0.008(6)
C7 0.067(8) 0.066(8) 0.042(7) -0.010(6) 0.017(6) -0.020(6)
C8 0.080(9) 0.043(7) 0.092(10) -0.022(7) 0.040(8) -0.019(6)
C9 0.073(8) 0.040(7) 0.083(9) -0.011(6) 0.012(7) -0.002(6)
C10 0.035(5) 0.039(6) 0.054(7) -0.008(5) -0.003(5) 0.006(5)
C11 0.042(6) 0.066(8) 0.049(7) 0.002(6) -0.007(6) -0.011(6)
C12 0.065(8) 0.105(12) 0.063(10) -0.003(8) 0.011(7) -0.030(8)
C13 0.043(6) 0.064(8) 0.053(8) 0.004(6) 0.021(6) 0.000(6)
C14 0.059(8) 0.043(8) 0.088(11) -0.025(8) 0.012(7) -0.006(5)
C15 0.063(8) 0.047(7) 0.090(10) 0.006(7) 0.011(7) 0.018(6)
C16 0.055(7) 0.057(8) 0.053(7) -0.008(6) 0.027(6) -0.009(6)
C17 0.091(10) 0.042(7) 0.093(10) -0.023(7) 0.001(8) -0.001(7)
C18 0.087(9) 0.037(7) 0.083(10) -0.003(6) -0.004(8) 0.012(7)
C19 0.062(7) 0.029(6) 0.072(8) -0.010(6) 0.000(6) 0.007(5)
C20 0.068(9) 0.071(10) 0.081(10) -0.008(8) 0.012(8) 0.013(8)
C21 0.054(7) 0.032(6) 0.045(6) 0.002(5) 0.005(5) 0.005(5)
C22 0.071(8) 0.051(8) 0.049(8) 0.005(5) -0.006(7) -0.012(6)
C23 0.038(6) 0.031(5) 0.050(6) 0.010(5) -0.002(5) -0.003(4)
C24 0.053(8) 0.051(8) 0.112(13) 0.030(8) -0.014(8) 0.001(6)
C25 0.046(6) 0.044(6) 0.045(6) -0.011(5) -0.002(5) 0.003(5)
C26 0.046(7) 0.046(7) 0.062(8) -0.001(6) -0.011(6) 0.002(6)
C27 0.045(6) 0.050(7) 0.068(8) -0.015(6) -0.003(6) 0.005(5)
C28 0.073(8) 0.049(8) 0.071(9) -0.021(7) -0.001(7) -0.021(7)
C29 0.035(6) 0.040(7) 0.090(10) 0.021(7) -0.001(6) -0.004(5)
C30 0.108(13) 0.047(9) 0.098(13) 0.035(8) 0.017(11) -0.013(8)
C31 0.038(6) 0.051(7) 0.051(7) 0.013(5) 0.000(5) 0.002(5)
C32 0.057(8) 0.069(9) 0.084(11) 0.005(8) -0.021(8) -0.005(7)
C33 0.041(6) 0.033(6) 0.058(7) -0.002(5) 0.001(5) 0.004(5)
C34 0.073(9) 0.046(7) 0.091(12) -0.027(8) -0.036(8) 0.028(7)
C35 0.079(10) 0.083(11) 0.085(12) -0.009(8) -0.025(9) -0.009(8)
C36 0.075(11) 0.21(2) 0.129(18) 0.002(15) -0.026(11) -0.032(13)
C37 0.050(7) 0.103(11) 0.062(9) 0.006(7) -0.018(6) 0.010(7)
C38 0.063(10) 0.18(2) 0.16(2) -0.016(14) -0.009(11) 0.018(11)
F1 0.156(9) 0.089(7) 0.157(10) -0.026(7) 0.100(8) -0.013(7)
F2 0.095(7) 0.35(2) 0.117(9) -0.147(11) -0.028(7) 0.054(9)
F3 0.145(8) 0.087(7) 0.117(8) -0.034(6) -0.008(6) 0.061(6)
F4 0.145(9) 0.155(10) 0.101(8) 0.077(7) -0.045(7) -0.062(8)
F5 0.102(6) 0.054(4) 0.072(5) 0.001(4) 0.011(4) -0.020(4)
F6 0.137(8) 0.082(7) 0.167(10) -0.014(7) 0.107(8) -0.028(6)
F7 0.108(9) 0.140(11) 0.35(2) 0.151(12) -0.123(11) -0.039(7)
F8 0.130(8) 0.057(6) 0.245(16) 0.037(7) -0.031(9) 0.029(6)
F9 0.177(12) 0.223(14) 0.086(8) 0.082(9) 0.031(8) 0.082(11)
F10 0.108(8) 0.155(11) 0.233(15) -0.112(11) -0.111(9) 0.050(7)
F11 0.133(9) 0.177(11) 0.088(8) -0.084(8) 0.024(7) -0.048(8)
F12 0.228(14) 0.120(9) 0.139(10) 0.039(8) -0.061(10) -0.130(9)
F13 0.132(8) 0.104(8) 0.189(12) -0.063(7) 0.102(8) -0.035(6)
F14 0.37(2) 0.062(7) 0.270(19) -0.003(9) 0.225(18) 0.028(10)
F15 0.115(9) 0.41(3) 0.179(15) -0.209(17) -0.042(10) 0.037(12)
F16 0.183(12) 0.102(9) 0.249(16) 0.031(9) 0.157(12) 0.000(8)
F17 0.180(10) 0.048(5) 0.143(9) 0.012(5) 0.046(8) -0.044(6)
F18 0.218(14) 0.210(14) 0.122(9) 0.114(9) -0.060(10) -0.112(11)
F19 0.084(7) 0.132(10) 0.257(16) 0.120(10) -0.074(9) -0.019(6)
F20 0.172(11) 0.213(13) 0.084(8) 0.075(9) 0.011(8) 0.090(10)
F21 0.160(10) 0.067(6) 0.237(16) 0.010(8) -0.047(10) 0.057(7)
F22 0.115(9) 0.228(15) 0.149(12) -0.139(11) -0.011(8) -0.006(9)
F23 0.225(14) 0.126(10) 0.308(19) -0.113(11) -0.218(15) 0.085(10)
F24 0.244(15) 0.191(14) 0.142(12) 0.014(11) -0.044(11) -0.162(13)
N1 0.100(10) 0.084(10) 0.098(11) 0.016(7) -0.048(9) -0.005(7)
N2 0.055(7) 0.144(13) 0.073(9) 0.001(7) -0.021(7) -0.005(7)
O1 0.056(5) 0.070(6) 0.072(6) -0.009(4) 0.009(5) -0.011(4)
O2 0.052(5) 0.109(8) 0.074(7) 0.005(5) 0.007(5) 0.011(5)
O3 0.056(5) 0.032(4) 0.113(7) -0.010(4) 0.022(5) -0.002(4)
O4 0.093(7) 0.037(5) 0.084(6) -0.006(4) 0.028(5) -0.014(4)
O5 0.058(5) 0.034(4) 0.069(5) -0.002(4) 0.010(4) -0.006(3)
O6 0.093(7) 0.040(4) 0.072(6) 0.009(5) 0.035(5) 0.010(4)
O7 0.045(4) 0.032(4) 0.083(6) 0.016(4) -0.011(4) -0.010(4)
O8 0.043(4) 0.042(4) 0.075(5) 0.014(4) -0.012(4) -0.004(3)
O9 0.043(4) 0.041(4) 0.063(5) -0.016(4) -0.009(3) 0.009(3)
O10 0.050(4) 0.041(4) 0.060(5) -0.011(4) -0.014(4) 0.014(4)
O11 0.058(5) 0.030(4) 0.089(6) -0.009(4) 0.019(4) -0.007(3)
O12 0.105(7) 0.035(5) 0.082(6) 0.001(4) 0.033(6) -0.007(5)
O13 0.055(4) 0.035(4) 0.081(6) 0.006(4) 0.025(4) 0.002(3)
O14 0.079(6) 0.041(5) 0.082(7) 0.011(5) 0.027(5) 0.005(5)
O15 0.042(4) 0.041(4) 0.068(5) 0.020(4) -0.015(4) -0.015(3)
O16 0.042(4) 0.032(4) 0.084(6) 0.016(4) -0.007(4) -0.011(3)
O17 0.052(4) 0.028(4) 0.079(5) -0.010(4) -0.026(4) 0.010(3)
O18 0.053(4) 0.042(4) 0.063(5) -0.022(4) -0.018(4) 0.014(4)
O1W 0.033(3) 0.040(4) 0.068(5) -0.004(3) -0.004(3) -0.001(3)
O2W 0.043(4) 0.032(4) 0.053(4) 0.000(3) -0.009(3) 0.000(3)

loop_
_atom_type_symbol
_atom_type_description
_atom_type_scat_dispersion_real
_atom_type_scat_dispersion_imag
_atom_type_scat_source
C C 0.0033 0.0016 'International Tables Vol C Tables 4.2.6.8 and 6.1.1.4'
H H 0.0000 0.0000 'International Tables Vol C Tables 4.2.6.8 and 6.1.1.4'
O O 0.0106 0.0060 'International Tables Vol C Tables 4.2.6.8 and 6.1.1.4'
F F 0.0171 0.0103 'International Tables Vol C Tables 4.2.6.8 and 6.1.1.4'
Br Br -0.2901 2.4595 'International Tables Vol C Tables 4.2.6.8 and 6.1.1.4'
Ag Ag -0.8971 1.1015 'International Tables Vol C Tables 4.2.6.8 and 6.1.1.4'
N N 0.0061 0.0033 'International Tables Vol C Tables 4.2.6.8 and 6.1.1.4'

loop_
_geom_angle_atom_site_label_1
_geom_angle_atom_site_label_2
_geom_angle_atom_site_label_3
_geom_angle
_geom_angle_site_symmetry_1
_geom_angle_site_symmetry_3
_geom_angle_publ_flag
C1 Ag1 N1 115.5(6) . . ?
C1 Ag1 O5 129.0(3) . . ?
N1 Ag1 O5 104.3(4) . . ?
C1 Ag1 O3 122.7(4) . . ?
N1 Ag1 O3 96.8(5) . . ?
O5 Ag1 O3 80.2(3) . . ?
C1 Ag1 Ag4 51.4(2) . . ?
N1 Ag1 Ag4 121.8(4) . . ?
O5 Ag1 Ag4 81.21(19) . . ?
O3 Ag1 Ag4 140.2(2) . . ?
C1 Ag1 Ag3 50.1(3) . . ?
N1 Ag1 Ag3 162.7(4) . . ?
O5 Ag1 Ag3 92.9(2) . . ?
O3 Ag1 Ag3 86.7(2) . . ?
Ag4 Ag1 Ag3 59.59(3) . . ?
C1 Ag1 Ag2 53.3(3) . . ?
N1 Ag1 Ag2 101.8(3) . . ?
O5 Ag1 Ag2 145.90(19) . . ?
O3 Ag1 Ag2 75.3(2) . . ?
Ag4 Ag1 Ag2 103.05(5) . . ?
Ag3 Ag1 Ag2 62.58(3) . . ?
O4 Ag2 C2 154.7(4) . . ?
O4 Ag2 C1 129.5(3) . . ?
C2 Ag2 C1 29.0(4) . . ?
O4 Ag2 O18 97.6(3) . 3_575 ?
C2 Ag2 O18 98.6(3) . 3_575 ?
C1 Ag2 O18 127.1(3) . 3_575 ?
O4 Ag2 O7 99.8(3) . . ?
C2 Ag2 O7 102.8(4) . . ?
C1 Ag2 O7 111.2(3) . . ?
O18 Ag2 O7 76.6(2) 3_575 . ?
O4 Ag2 Ag1 82.6(2) . . ?
C2 Ag2 Ag1 73.6(3) . . ?
C1 Ag2 Ag1 47.2(3) . . ?
O18 Ag2 Ag1 149.26(18) 3_575 . ?
O7 Ag2 Ag1 133.84(18) . . ?
O4 Ag2 Ag3 107.4(2) . . ?
C2 Ag2 Ag3 67.1(3) . . ?
C1 Ag2 Ag3 47.3(3) . . ?
O18 Ag2 Ag3 146.6(2) 3_575 . ?
O7 Ag2 Ag3 77.49(18) . . ?
Ag1 Ag2 Ag3 58.36(3) . . ?
C1 Ag3 O8 123.1(3) . . ?
C1 Ag3 O9 119.9(3) . . ?
O8 Ag3 O9 94.7(3) . . ?
C1 Ag3 O1W 138.0(3) . . ?
O8 Ag3 O1W 86.3(3) . . ?
O9 Ag3 O1W 82.0(2) . . ?
C1 Ag3 Ag4 50.6(2) . . ?
O8 Ag3 Ag4 161.7(2) . . ?
O9 Ag3 Ag4 78.44(16) . . ?
O1W Ag3 Ag4 109.15(16) . . ?
C1 Ag3 Ag1 48.1(3) . . ?
O8 Ag3 Ag1 133.2(2) . . ?
O9 Ag3 Ag1 130.91(18) . . ?
O1W Ag3 Ag1 90.11(18) . . ?
Ag4 Ag3 Ag1 58.66(3) . . ?
C1 Ag3 Ag2 51.2(2) . . ?
O8 Ag3 Ag2 81.04(18) . . ?
O9 Ag3 Ag2 160.95(18) . . ?
O1W Ag3 Ag2 116.00(17) . . ?
Ag4 Ag3 Ag2 99.87(4) . . ?
Ag1 Ag3 Ag2 59.05(3) . . ?
C1 Ag4 O6 130.7(4) . . ?
C1 Ag4 O10 124.4(3) . . ?
O6 Ag4 O10 90.3(3) . . ?
C1 Ag4 O15 127.8(4) . 3_565 ?
O6 Ag4 O15 89.5(3) . 3_565 ?
O10 Ag4 O15 78.2(3) . 3_565 ?
C1 Ag4 Ag1 49.5(3) . . ?
O6 Ag4 Ag1 81.3(2) . . ?
O10 Ag4 Ag1 141.27(18) . . ?
O15 Ag4 Ag1 138.8(2) 3_565 . ?
C1 Ag4 Ag3 50.8(3) . . ?
O6 Ag4 Ag3 107.6(2) . . ?
O10 Ag4 Ag3 85.60(17) . . ?
O15 Ag4 Ag3 156.6(2) 3_565 . ?
Ag1 Ag4 Ag3 61.75(3) . . ?
O5 Ag5 O3 81.1(3) . . ?
O5 Ag5 O1W 89.8(3) . . ?
O3 Ag5 O1W 89.6(3) . . ?
O5 Ag5 Br2 142.47(19) . . ?
O3 Ag5 Br2 123.9(2) . . ?
O1W Ag5 Br2 115.22(17) . . ?
C10 Ag6 N2 108.8(5) . . ?
C10 Ag6 O13 132.3(3) . . ?
N2 Ag6 O13 105.1(4) . . ?
C10 Ag6 O11 129.5(3) . . ?
N2 Ag6 O11 99.4(4) . . ?
O13 Ag6 O11 74.7(3) . . ?
C10 Ag6 Ag9 51.8(3) . . ?
N2 Ag6 Ag9 112.4(4) . . ?
O13 Ag6 Ag9 84.7(2) . . ?
O11 Ag6 Ag9 145.8(2) . . ?
C10 Ag6 Ag8 49.5(3) . . ?
N2 Ag6 Ag8 157.8(4) . . ?
O13 Ag6 Ag8 95.4(2) . . ?
O11 Ag6 Ag8 94.2(2) . . ?
Ag9 Ag6 Ag8 60.40(3) . . ?
C10 Ag6 Ag7 53.6(3) . . ?
N2 Ag6 Ag7 102.5(3) . . ?
O13 Ag6 Ag7 145.16(19) . . ?
O11 Ag6 Ag7 80.3(2) . . ?
Ag9 Ag6 Ag7 103.90(5) . . ?
Ag8 Ag6 Ag7 62.39(3) . . ?
O12 Ag7 C10 127.2(4) . . ?
O12 Ag7 O10 99.9(3) . 3_465 ?
C10 Ag7 O10 125.6(3) . 3_465 ?
O12 Ag7 O15 101.3(3) . . ?
C10 Ag7 O15 113.2(3) . . ?
O10 Ag7 O15 76.6(2) 3_465 . ?
O12 Ag7 C11 151.4(4) . . ?
C10 Ag7 C11 27.4(4) . . ?
O10 Ag7 C11 99.0(3) 3_465 . ?
O15 Ag7 C11 103.9(3) . . ?
O12 Ag7 Ag6 80.1(2) . . ?
C10 Ag7 Ag6 47.2(3) . . ?
O10 Ag7 Ag6 146.62(18) 3_465 . ?
O15 Ag7 Ag6 136.47(17) . . ?
C11 Ag7 Ag6 72.3(3) . . ?
O12 Ag7 Ag8 106.7(2) . . ?
C10 Ag7 Ag8 47.0(3) . . ?
O10 Ag7 Ag8 147.5(2) 3_465 . ?
O15 Ag7 Ag8 79.97(17) . . ?
C11 Ag7 Ag8 65.2(2) . . ?
Ag6 Ag7 Ag8 58.67(3) . . ?
C10 Ag8 O16 122.1(3) . . ?
C10 Ag8 O17 119.1(3) . . ?
O16 Ag8 O17 95.0(3) . . ?
C10 Ag8 O2W 139.2(4) . . ?
O16 Ag8 O2W 86.0(2) . . ?
O17 Ag8 O2W 82.6(2) . . ?
C10 Ag8 Ag9 50.7(3) . . ?
O16 Ag8 Ag9 161.0(2) . . ?
O17 Ag8 Ag9 78.09(16) . . ?
O2W Ag8 Ag9 110.21(15) . . ?
C10 Ag8 Ag6 48.0(3) . . ?
O16 Ag8 Ag6 133.0(2) . . ?
O17 Ag8 Ag6 131.19(17) . . ?
O2W Ag8 Ag6 91.35(17) . . ?
Ag9 Ag8 Ag6 58.74(3) . . ?
C10 Ag8 Ag7 51.6(2) . . ?
O16 Ag8 Ag7 80.24(17) . . ?
O17 Ag8 Ag7 160.4(2) . . ?
O2W Ag8 Ag7 115.75(16) . . ?
Ag9 Ag8 Ag7 100.25(4) . . ?
Ag6 Ag8 Ag7 58.94(3) . . ?
C10 Ag9 O18 123.0(3) . . ?
C10 Ag9 O14 127.5(4) . . ?
O18 Ag9 O14 91.4(3) . . ?
C10 Ag9 O7 131.7(3) . 3_475 ?
O18 Ag9 O7 78.3(3) . 3_475 ?
O14 Ag9 O7 89.9(3) . 3_475 ?
C10 Ag9 Ag6 48.9(3) . . ?
O18 Ag9 Ag6 140.88(17) . . ?
O14 Ag9 Ag6 79.1(2) . . ?
O7 Ag9 Ag6 138.7(2) 3_475 . ?
C10 Ag9 Ag8 49.3(3) . . ?
O18 Ag9 Ag8 85.55(17) . . ?
O14 Ag9 Ag8 104.0(2) . . ?
O7 Ag9 Ag8 159.0(2) 3_475 . ?
Ag6 Ag9 Ag8 60.86(3) . . ?
O13 Ag10 O11 75.0(3) . . ?
O13 Ag10 O2W 93.2(3) . . ?
O11 Ag10 O2W 97.6(3) . . ?
O13 Ag10 Br1 151.6(2) . . ?
O11 Ag10 Br1 119.75(19) . . ?
O2W Ag10 Br1 107.42(17) . . ?
C7 Br1 Ag10 110.6(3) . . ?
C16 Br2 Ag5 105.1(3) . . ?
C2 C1 Ag1 142.3(9) . . ?
C2 C1 Ag4 131.4(9) . . ?
Ag1 C1 Ag4 79.1(3) . . ?
C2 C1 Ag3 121.0(9) . . ?
Ag1 C1 Ag3 81.9(4) . . ?
Ag4 C1 Ag3 78.6(3) . . ?
C2 C1 Ag2 75.5(7) . . ?
Ag1 C1 Ag2 79.5(3) . . ?
Ag4 C1 Ag2 152.5(5) . . ?
Ag3 C1 Ag2 81.5(4) . . ?
C1 C2 C3 163.2(12) . . ?
C1 C2 Ag2 75.6(8) . . ?
C3 C2 Ag2 119.7(8) . . ?
O1 C3 C2 110.4(9) . . ?
O1 C3 H3A 109.6 . . ?
C2 C3 H3A 109.6 . . ?
O1 C3 H3B 109.6 . . ?
C2 C3 H3B 109.6 . . ?
H3A C3 H3B 108.1 . . ?
O1 C4 C5 124.2(6) . . ?
O1 C4 C9 115.5(6) . . ?
C5 C4 C9 120.0 . . ?
C6 C5 C4 120.0 . . ?
C6 C5 H5 120.0 . . ?
C4 C5 H5 120.0 . . ?
C5 C6 C7 120.0 . . ?
C5 C6 H6 120.0 . . ?
C7 C6 H6 120.0 . . ?
C6 C7 C8 120.0 . . ?
C6 C7 Br1 120.5(5) . . ?
C8 C7 Br1 119.1(5) . . ?
C9 C8 C7 120.0 . . ?
C9 C8 H8 120.0 . . ?
C7 C8 H8 120.0 . . ?
C8 C9 C4 120.0 . . ?
C8 C9 H9 120.0 . . ?
C4 C9 H9 120.0 . . ?
C11 C10 Ag6 148.3(9) . . ?
C11 C10 Ag8 122.4(9) . . ?
Ag6 C10 Ag8 82.5(4) . . ?
C11 C10 Ag9 121.2(9) . . ?
Ag6 C10 Ag9 79.4(4) . . ?
Ag8 C10 Ag9 80.0(3) . . ?
C11 C10 Ag7 85.2(8) . . ?
Ag6 C10 Ag7 79.1(3) . . ?
Ag8 C10 Ag7 81.4(3) . . ?
Ag9 C10 Ag7 153.2(5) . . ?
C10 C11 C12 170.8(13) . . ?
C10 C11 Ag7 67.5(8) . . ?
C12 C11 Ag7 121.2(9) . . ?
O2 C12 C11 109.0(10) . . ?
O2 C12 H12A 109.9 . . ?
C11 C12 H12A 109.9 . . ?
O2 C12 H12B 109.9 . . ?
C11 C12 H12B 109.9 . . ?
H12A C12 H12B 108.3 . . ?
O2 C13 C14 124.2(7) . . ?
O2 C13 C18 115.3(7) . . ?
C14 C13 C18 120.0 . . ?
C15 C14 C13 120.0 . . ?
C15 C14 H14 120.0 . . ?
C13 C14 H14 120.0 . . ?
C14 C15 C16 120.0 . . ?
C14 C15 H15 120.0 . . ?
C16 C15 H15 120.0 . . ?
C17 C16 C15 120.0 . . ?
C17 C16 Br2 120.2(5) . . ?
C15 C16 Br2 119.5(5) . . ?
C16 C17 C18 120.0 . . ?
C16 C17 H17 120.0 . . ?
C18 C17 H17 120.0 . . ?
C17 C18 C13 120.0 . . ?
C17 C18 H18 120.0 . . ?
C13 C18 H18 120.0 . . ?
O4 C19 O3 129.8(11) . . ?
O4 C19 C20 115.7(10) . . ?
O3 C19 C20 114.5(11) . . ?
F2 C20 F3 104.5(9) . . ?
F2 C20 F1 105.1(9) . . ?
F3 C20 F1 102.5(9) . . ?
F2 C20 C19 111.5(10) . . ?
F3 C20 C19 115.5(10) . . ?
F1 C20 C19 116.5(10) . . ?
O6 C21 O5 128.6(10) . . ?
O6 C21 C22 116.4(9) . . ?
O5 C21 C22 114.9(9) . . ?
F4 C22 F6 108.0(8) . . ?
F4 C22 F5 107.8(8) . . ?
F6 C22 F5 107.1(8) . . ?
F4 C22 C21 109.4(9) . . ?
F6 C22 C21 112.4(9) . . ?
F5 C22 C21 111.9(9) . . ?
O7 C23 O8 129.4(10) . . ?
O7 C23 C24 115.7(8) . . ?
O8 C23 C24 114.9(9) . . ?
F7 C24 F9 108.4(9) . . ?
F7 C24 F8 106.0(8) . . ?
F9 C24 F8 105.3(9) . . ?
F7 C24 C23 112.8(9) . . ?
F9 C24 C23 110.7(10) . . ?
F8 C24 C23 113.2(10) . . ?
O10 C25 O9 128.3(10) . . ?
O10 C25 C26 115.9(9) . . ?
O9 C25 C26 115.7(9) . . ?
F11 C26 F10 105.2(9) . . ?
F11 C26 F12 104.3(9) . . ?
F10 C26 F12 104.6(8) . . ?
F11 C26 C25 114.0(9) . . ?
F10 C26 C25 114.6(9) . . ?
F12 C26 C25 113.0(10) . . ?
O12 C27 O11 128.6(11) . . ?
O12 C27 C28 116.4(11) . . ?
O11 C27 C28 114.9(11) . . ?
F15 C28 F14 104.2(9) . . ?
F15 C28 F13 104.3(9) . . ?
F14 C28 F13 104.4(9) . . ?
F15 C28 C27 112.1(11) . . ?
F14 C28 C27 114.9(11) . . ?
F13 C28 C27 115.7(10) . . ?
O14 C29 O13 129.5(11) . . ?
O14 C29 C30 117.4(10) . . ?
O13 C29 C30 113.2(11) . . ?
F18 C30 F17 107.5(9) . . ?
F18 C30 F16 107.2(10) . . ?
F17 C30 F16 105.8(9) . . ?
F18 C30 C29 109.1(10) . . ?
F17 C30 C29 115.3(11) . . ?
F16 C30 C29 111.4(10) . . ?
O16 C31 O15 129.3(10) . . ?
O16 C31 C32 116.6(9) . . ?
O15 C31 C32 114.1(9) . . ?
F20 C32 F19 106.9(9) . . ?
F20 C32 F21 104.4(9) . . ?
F19 C32 F21 104.4(9) . . ?
F20 C32 C31 112.3(10) . . ?
F19 C32 C31 113.4(10) . . ?
F21 C32 C31 114.7(10) . . ?
O17 C33 O18 128.1(10) . . ?
O17 C33 C34 116.5(9) . . ?
O18 C33 C34 115.4(9) . . ?
F23 C34 F24 103.8(10) . . ?
F23 C34 F22 104.1(10) . . ?
F24 C34 F22 103.4(10) . . ?
F23 C34 C33 114.6(10) . . ?
F24 C34 C33 113.1(11) . . ?
F22 C34 C33 116.4(10) . . ?
N1 C35 C36 174(2) . . ?
C35 C36 H36A 109.5 . . ?
C35 C36 H36B 109.5 . . ?
H36A C36 H36B 109.5 . . ?
C35 C36 H36C 109.5 . . ?
H36A C36 H36C 109.5 . . ?
H36B C36 H36C 109.5 . . ?
N2 C37 C38 178.6(19) . . ?
C37 C38 H38A 109.5 . . ?
C37 C38 H38B 109.5 . . ?
H38A C38 H38B 109.5 . . ?
C37 C38 H38C 109.5 . . ?
H38A C38 H38C 109.5 . . ?
H38B C38 H38C 109.5 . . ?
C35 N1 Ag1 148.5(16) . . ?
C37 N2 Ag6 155.7(13) . . ?
C4 O1 C3 116.7(9) . . ?
C13 O2 C12 118.2(10) . . ?
C19 O3 Ag5 143.0(7) . . ?
C19 O3 Ag1 120.0(7) . . ?
Ag5 O3 Ag1 96.0(3) . . ?
C19 O4 Ag2 120.1(8) . . ?
C21 O5 Ag5 133.4(7) . . ?
C21 O5 Ag1 121.0(7) . . ?
Ag5 O5 Ag1 97.4(3) . . ?
C21 O6 Ag4 120.8(7) . . ?
C23 O7 Ag9 135.2(7) . 3_575 ?
C23 O7 Ag2 123.7(7) . . ?
Ag9 O7 Ag2 101.0(3) 3_575 . ?
C23 O8 Ag3 124.9(6) . . ?
C25 O9 Ag3 127.6(7) . . ?
C25 O10 Ag4 119.7(7) . . ?
C25 O10 Ag7 136.2(7) . 3_565 ?
Ag4 O10 Ag7 102.9(3) . 3_565 ?
C27 O11 Ag6 119.9(7) . . ?
C27 O11 Ag10 133.3(7) . . ?
Ag6 O11 Ag10 97.0(3) . . ?
C27 O12 Ag7 124.2(8) . . ?
C29 O13 Ag10 129.2(7) . . ?
C29 O13 Ag6 118.1(7) . . ?
Ag10 O13 Ag6 98.5(3) . . ?
C29 O14 Ag9 124.0(8) . . ?
C31 O15 Ag4 135.4(7) . 3_465 ?
C31 O15 Ag7 121.6(7) . . ?
Ag4 O15 Ag7 102.2(3) 3_465 . ?
C31 O16 Ag8 126.2(7) . . ?
C33 O17 Ag8 129.0(7) . . ?
C33 O18 Ag9 119.0(7) . . ?
C33 O18 Ag2 135.7(7) . 3_475 ?
Ag9 O18 Ag2 104.0(3) . 3_475 ?
Ag5 O1W Ag3 112.9(3) . . ?
Ag5 O1W H1WA 108.9 . . ?
Ag3 O1W H1WA 108.9 . . ?
Ag5 O1W H1WB 109.1 . . ?
Ag3 O1W H1WB 109.1 . . ?
H1WA O1W H1WB 107.8 . . ?
Ag10 O2W Ag8 112.3(3) . . ?
Ag10 O2W H2WA 109.1 . . ?
Ag8 O2W H2WA 109.2 . . ?
Ag10 O2W H2WB 109.1 . . ?
Ag8 O2W H2WB 109.1 . . ?
H2WA O2W H2WB 108.0 . . ?

loop_
_geom_bond_atom_site_label_1
_geom_bond_atom_site_label_2
_geom_bond_distance
_geom_bond_site_symmetry_2
_geom_bond_publ_flag
Ag1 C1 2.199(11) . ?
Ag1 N1 2.290(14) . ?
Ag1 O5 2.353(7) . ?
Ag1 O3 2.399(7) . ?
Ag1 Ag4 2.8383(14) . ?
Ag1 Ag3 2.9274(15) . ?
Ag1 Ag2 2.9489(14) . ?
Ag2 O4 2.257(9) . ?
Ag2 C2 2.405(12) . ?
Ag2 C1 2.406(10) . ?
Ag2 O18 2.417(7) 3_575 ?
Ag2 O7 2.481(8) . ?
Ag2 Ag3 3.0522(13) . ?
Ag3 C1 2.267(11) . ?
Ag3 O8 2.350(7) . ?
Ag3 O9 2.410(7) . ?
Ag3 O1W 2.499(7) . ?
Ag3 Ag4 2.8661(12) . ?
Ag4 C1 2.259(9) . ?
Ag4 O6 2.383(8) . ?
Ag4 O10 2.390(7) . ?
Ag4 O15 2.396(7) 3_565 ?
Ag5 O5 2.350(7) . ?
Ag5 O3 2.354(8) . ?
Ag5 O1W 2.433(8) . ?
Ag5 Br2 2.5842(18) . ?
Ag6 C10 2.181(12) . ?
Ag6 N2 2.291(12) . ?
Ag6 O13 2.348(7) . ?
Ag6 O11 2.368(8) . ?
Ag6 Ag9 2.8467(15) . ?
Ag6 Ag8 2.9087(14) . ?
Ag6 Ag7 2.9171(14) . ?
Ag7 O12 2.312(9) . ?
Ag7 C10 2.391(10) . ?
Ag7 O10 2.426(7) 3_465 ?
Ag7 O15 2.444(8) . ?
Ag7 C11 2.579(13) . ?
Ag7 Ag8 3.0175(13) . ?
Ag8 C10 2.231(11) . ?
Ag8 O16 2.350(7) . ?
Ag8 O17 2.383(7) . ?
Ag8 O2W 2.484(7) . ?
Ag8 Ag9 2.8958(12) . ?
Ag9 C10 2.275(10) . ?
Ag9 O18 2.386(7) . ?
Ag9 O14 2.396(8) . ?
Ag9 O7 2.423(7) 3_475 ?
Ag10 O13 2.335(7) . ?
Ag10 O11 2.368(7) . ?
Ag10 O2W 2.423(7) . ?
Ag10 Br1 2.5995(19) . ?
Br1 C7 1.878(7) . ?
Br2 C16 1.881(7) . ?
C1 C2 1.203(15) . ?
C2 C3 1.480(16) . ?
C3 O1 1.414(14) . ?
C3 H3A 0.9700 . ?
C3 H3B 0.9700 . ?
C4 O1 1.348(11) . ?
C4 C5 1.3900 . ?
C4 C9 1.3900 . ?
C5 C6 1.3900 . ?
C5 H5 0.9300 . ?
C6 C7 1.3900 . ?
C6 H6 0.9300 . ?
C7 C8 1.3900 . ?
C8 C9 1.3900 . ?
C8 H8 0.9300 . ?
C9 H9 0.9300 . ?
C10 C11 1.189(15) . ?
C11 C12 1.471(17) . ?
C12 O2 1.443(16) . ?
C12 H12A 0.9700 . ?
C12 H12B 0.9700 . ?
C13 O2 1.356(11) . ?
C13 C14 1.3900 . ?
C13 C18 1.3900 . ?
C14 C15 1.3900 . ?
C14 H14 0.9300 . ?
C15 C16 1.3900 . ?
C15 H15 0.9300 . ?
C16 C17 1.3900 . ?
C17 C18 1.3900 . ?
C17 H17 0.9300 . ?
C18 H18 0.9300 . ?
C19 O4 1.205(14) . ?
C19 O3 1.254(13) . ?
C19 C20 1.506(18) . ?
C20 F2 1.276(9) . ?
C20 F3 1.294(9) . ?
C20 F1 1.295(9) . ?
C21 O6 1.219(13) . ?
C21 O5 1.249(12) . ?
C21 C22 1.557(16) . ?
C22 F4 1.289(8) . ?
C22 F6 1.294(8) . ?
C22 F5 1.298(8) . ?
C23 O7 1.206(12) . ?
C23 O8 1.230(11) . ?
C23 C24 1.539(16) . ?
C24 F7 1.282(9) . ?
C24 F9 1.286(9) . ?
C24 F8 1.301(9) . ?
C25 O10 1.212(12) . ?
C25 O9 1.236(12) . ?
C25 C26 1.520(16) . ?
C26 F11 1.277(9) . ?
C26 F10 1.279(9) . ?
C26 F12 1.279(9) . ?
C27 O12 1.210(15) . ?
C27 O11 1.258(14) . ?
C27 C28 1.501(17) . ?
C28 F15 1.249(9) . ?
C28 F14 1.254(9) . ?
C28 F13 1.257(9) . ?
C29 O14 1.223(15) . ?
C29 O13 1.261(13) . ?
C29 C30 1.535(18) . ?
C30 F18 1.276(9) . ?
C30 F17 1.286(9) . ?
C30 F16 1.288(9) . ?
C31 O16 1.232(12) . ?
C31 O15 1.241(13) . ?
C31 C32 1.520(17) . ?
C32 F20 1.273(9) . ?
C32 F19 1.274(9) . ?
C32 F21 1.282(9) . ?
C33 O17 1.235(11) . ?
C33 O18 1.237(12) . ?
C33 C34 1.503(17) . ?
C34 F23 1.237(9) . ?
C34 F24 1.238(9) . ?
C34 F22 1.243(9) . ?
C35 N1 1.134(19) . ?
C35 C36 1.45(2) . ?
C36 H36A 0.9600 . ?
C36 H36B 0.9600 . ?
C36 H36C 0.9600 . ?
C37 N2 1.149(15) . ?
C37 C38 1.40(2) . ?
C38 H38A 0.9600 . ?
C38 H38B 0.9600 . ?
C38 H38C 0.9600 . ?
O7 Ag9 2.423(7) 3_575 ?
O10 Ag7 2.426(7) 3_565 ?
O15 Ag4 2.396(7) 3_465 ?
O18 Ag2 2.417(7) 3_475 ?
O1W H1WA 0.8500 . ?
O1W H1WB 0.8500 . ?
O2W H2WA 0.8500 . ?
O2W H2WB 0.8500 . ?

loop_
_geom_torsion_atom_site_label_1
_geom_torsion_atom_site_label_2
_geom_torsion_atom_site_label_3
_geom_torsion_atom_site_label_4
_geom_torsion
_geom_torsion_site_symmetry_1
_geom_torsion_site_symmetry_2
_geom_torsion_site_symmetry_3
_geom_torsion_site_symmetry_4
_geom_torsion_publ_flag
C1 Ag1 Ag2 O4 174.7(4) . . . . ?
N1 Ag1 Ag2 O4 -72.2(5) . . . . ?
O5 Ag1 Ag2 O4 67.3(4) . . . . ?
O3 Ag1 Ag2 O4 21.8(3) . . . . ?
Ag4 Ag1 Ag2 O4 160.9(3) . . . . ?
Ag3 Ag1 Ag2 O4 115.7(3) . . . . ?
C1 Ag1 Ag2 C2 -13.9(5) . . . . ?
N1 Ag1 Ag2 C2 99.2(5) . . . . ?
O5 Ag1 Ag2 C2 -121.4(4) . . . . ?
O3 Ag1 Ag2 C2 -166.8(4) . . . . ?
Ag4 Ag1 Ag2 C2 -27.8(3) . . . . ?
Ag3 Ag1 Ag2 C2 -72.9(3) . . . . ?
N1 Ag1 Ag2 C1 113.1(6) . . . . ?
O5 Ag1 Ag2 C1 -107.4(5) . . . . ?
O3 Ag1 Ag2 C1 -152.9(4) . . . . ?
Ag4 Ag1 Ag2 C1 -13.8(4) . . . . ?
Ag3 Ag1 Ag2 C1 -59.0(4) . . . . ?
C1 Ag1 Ag2 O18 -92.9(6) . . . 3_575 ?
N1 Ag1 Ag2 O18 20.2(6) . . . 3_575 ?
O5 Ag1 Ag2 O18 159.7(5) . . . 3_575 ?
O3 Ag1 Ag2 O18 114.2(5) . . . 3_575 ?
Ag4 Ag1 Ag2 O18 -106.7(4) . . . 3_575 ?
Ag3 Ag1 Ag2 O18 -151.9(4) . . . 3_575 ?
C1 Ag1 Ag2 O7 78.1(5) . . . . ?
N1 Ag1 Ag2 O7 -168.7(5) . . . . ?
O5 Ag1 Ag2 O7 -29.3(5) . . . . ?
O3 Ag1 Ag2 O7 -74.7(4) . . . . ?
Ag4 Ag1 Ag2 O7 64.3(3) . . . . ?
Ag3 Ag1 Ag2 O7 19.2(3) . . . . ?
C1 Ag1 Ag2 Ag3 59.0(4) . . . . ?
N1 Ag1 Ag2 Ag3 172.1(4) . . . . ?
O5 Ag1 Ag2 Ag3 -48.5(3) . . . . ?
O3 Ag1 Ag2 Ag3 -93.9(2) . . . . ?
Ag4 Ag1 Ag2 Ag3 45.13(4) . . . . ?
N1 Ag1 Ag3 C1 36.7(13) . . . . ?
O5 Ag1 Ag3 C1 -141.1(4) . . . . ?
O3 Ag1 Ag3 C1 138.9(4) . . . . ?
Ag4 Ag1 Ag3 C1 -63.1(3) . . . . ?
Ag2 Ag1 Ag3 C1 63.7(3) . . . . ?
C1 Ag1 Ag3 O8 -99.3(4) . . . . ?
N1 Ag1 Ag3 O8 -62.6(13) . . . . ?
O5 Ag1 Ag3 O8 119.5(3) . . . . ?
O3 Ag1 Ag3 O8 39.6(3) . . . . ?
Ag4 Ag1 Ag3 O8 -162.4(3) . . . . ?
Ag2 Ag1 Ag3 O8 -35.6(3) . . . . ?
C1 Ag1 Ag3 O9 96.1(4) . . . . ?
N1 Ag1 Ag3 O9 132.9(13) . . . . ?
O5 Ag1 Ag3 O9 -45.0(3) . . . . ?
O3 Ag1 Ag3 O9 -124.9(3) . . . . ?
Ag4 Ag1 Ag3 O9 33.0(2) . . . . ?
Ag2 Ag1 Ag3 O9 159.9(2) . . . . ?
C1 Ag1 Ag3 O1W 175.6(4) . . . . ?
N1 Ag1 Ag3 O1W -147.7(13) . . . . ?
O5 Ag1 Ag3 O1W 34.5(2) . . . . ?
O3 Ag1 Ag3 O1W -45.5(2) . . . . ?
Ag4 Ag1 Ag3 O1W 112.52(16) . . . . ?
Ag2 Ag1 Ag3 O1W -120.67(15) . . . . ?
C1 Ag1 Ag3 Ag4 63.1(3) . . . . ?
N1 Ag1 Ag3 Ag4 99.8(13) . . . . ?
O5 Ag1 Ag3 Ag4 -78.03(18) . . . . ?
O3 Ag1 Ag3 Ag4 -157.98(18) . . . . ?
Ag2 Ag1 Ag3 Ag4 126.81(4) . . . . ?
C1 Ag1 Ag3 Ag2 -63.7(3) . . . . ?
N1 Ag1 Ag3 Ag2 -27.0(13) . . . . ?
O5 Ag1 Ag3 Ag2 155.16(18) . . . . ?
O3 Ag1 Ag3 Ag2 75.20(18) . . . . ?
Ag4 Ag1 Ag3 Ag2 -126.81(4) . . . . ?
O4 Ag2 Ag3 C1 -128.2(4) . . . . ?
C2 Ag2 Ag3 C1 25.4(5) . . . . ?
O18 Ag2 Ag3 C1 95.3(5) 3_575 . . . ?
O7 Ag2 Ag3 C1 135.2(4) . . . . ?
Ag1 Ag2 Ag3 C1 -58.8(4) . . . . ?
O4 Ag2 Ag3 O8 85.1(3) . . . . ?
C2 Ag2 Ag3 O8 -121.3(4) . . . . ?
C1 Ag2 Ag3 O8 -146.7(4) . . . . ?
O18 Ag2 Ag3 O8 -51.4(4) 3_575 . . . ?
O7 Ag2 Ag3 O8 -11.4(3) . . . . ?
Ag1 Ag2 Ag3 O8 154.5(2) . . . . ?
O4 Ag2 Ag3 O9 163.5(6) . . . . ?
C2 Ag2 Ag3 O9 -42.9(6) . . . . ?
C1 Ag2 Ag3 O9 -68.3(6) . . . . ?
O18 Ag2 Ag3 O9 27.0(6) 3_575 . . . ?
O7 Ag2 Ag3 O9 66.9(5) . . . . ?
Ag1 Ag2 Ag3 O9 -127.1(5) . . . . ?
O4 Ag2 Ag3 O1W 3.7(3) . . . . ?
C2 Ag2 Ag3 O1W 157.3(4) . . . . ?
C1 Ag2 Ag3 O1W 131.9(4) . . . . ?
O18 Ag2 Ag3 O1W -132.8(4) 3_575 . . . ?
O7 Ag2 Ag3 O1W -92.8(3) . . . . ?
Ag1 Ag2 Ag3 O1W 73.14(19) . . . . ?
O4 Ag2 Ag3 Ag4 -113.4(3) . . . . ?
C2 Ag2 Ag3 Ag4 40.3(3) . . . . ?
C1 Ag2 Ag3 Ag4 14.8(4) . . . . ?
O18 Ag2 Ag3 Ag4 110.1(3) 3_575 . . . ?
O7 Ag2 Ag3 Ag4 150.1(2) . . . . ?
Ag1 Ag2 Ag3 Ag4 -43.95(4) . . . . ?
O4 Ag2 Ag3 Ag1 -69.4(3) . . . . ?
C2 Ag2 Ag3 Ag1 84.2(3) . . . . ?
C1 Ag2 Ag3 Ag1 58.8(4) . . . . ?
O18 Ag2 Ag3 Ag1 154.1(3) 3_575 . . . ?
O7 Ag2 Ag3 Ag1 -166.0(2) . . . . ?
N1 Ag1 Ag4 C1 -98.8(6) . . . . ?
O5 Ag1 Ag4 C1 159.7(4) . . . . ?
O3 Ag1 Ag4 C1 96.9(5) . . . . ?
Ag3 Ag1 Ag4 C1 61.1(4) . . . . ?
Ag2 Ag1 Ag4 C1 14.2(4) . . . . ?
C1 Ag1 Ag4 O6 -176.5(4) . . . . ?
N1 Ag1 Ag4 O6 84.7(5) . . . . ?
O5 Ag1 Ag4 O6 -16.8(3) . . . . ?
O3 Ag1 Ag4 O6 -79.6(4) . . . . ?
Ag3 Ag1 Ag4 O6 -115.5(2) . . . . ?
Ag2 Ag1 Ag4 O6 -162.3(2) . . . . ?
C1 Ag1 Ag4 O10 -97.0(5) . . . . ?
N1 Ag1 Ag4 O10 164.2(5) . . . . ?
O5 Ag1 Ag4 O10 62.7(4) . . . . ?
O3 Ag1 Ag4 O10 -0.2(5) . . . . ?
Ag3 Ag1 Ag4 O10 -36.0(3) . . . . ?
Ag2 Ag1 Ag4 O10 -82.8(3) . . . . ?
C1 Ag1 Ag4 O15 104.4(5) . . . 3_565 ?
N1 Ag1 Ag4 O15 5.6(6) . . . 3_565 ?
O5 Ag1 Ag4 O15 -95.8(4) . . . 3_565 ?
O3 Ag1 Ag4 O15 -158.7(5) . . . 3_565 ?
Ag3 Ag1 Ag4 O15 165.5(3) . . . 3_565 ?
Ag2 Ag1 Ag4 O15 118.7(3) . . . 3_565 ?
C1 Ag1 Ag4 Ag3 -61.1(4) . . . . ?
N1 Ag1 Ag4 Ag3 -159.9(4) . . . . ?
O5 Ag1 Ag4 Ag3 98.68(19) . . . . ?
O3 Ag1 Ag4 Ag3 35.8(3) . . . . ?
Ag2 Ag1 Ag4 Ag3 -46.84(4) . . . . ?
O8 Ag3 Ag4 C1 76.3(7) . . . . ?
O9 Ag3 Ag4 C1 145.7(4) . . . . ?
O1W Ag3 Ag4 C1 -137.1(4) . . . . ?
Ag1 Ag3 Ag4 C1 -59.2(4) . . . . ?
Ag2 Ag3 Ag4 C1 -15.0(4) . . . . ?
C1 Ag3 Ag4 O6 128.6(4) . . . . ?
O8 Ag3 Ag4 O6 -155.1(6) . . . . ?
O9 Ag3 Ag4 O6 -85.7(3) . . . . ?
O1W Ag3 Ag4 O6 -8.5(3) . . . . ?
Ag1 Ag3 Ag4 O6 69.4(3) . . . . ?
Ag2 Ag3 Ag4 O6 113.6(3) . . . . ?
C1 Ag3 Ag4 O10 -142.5(4) . . . . ?
O8 Ag3 Ag4 O10 -66.2(6) . . . . ?
O9 Ag3 Ag4 O10 3.2(3) . . . . ?
O1W Ag3 Ag4 O10 80.4(3) . . . . ?
Ag1 Ag3 Ag4 O10 158.4(2) . . . . ?
Ag2 Ag3 Ag4 O10 -157.4(2) . . . . ?
C1 Ag3 Ag4 O15 -96.3(6) . . . 3_565 ?
O8 Ag3 Ag4 O15 -20.0(8) . . . 3_565 ?
O9 Ag3 Ag4 O15 49.4(5) . . . 3_565 ?
O1W Ag3 Ag4 O15 126.6(5) . . . 3_565 ?
Ag1 Ag3 Ag4 O15 -155.5(5) . . . 3_565 ?
Ag2 Ag3 Ag4 O15 -111.3(5) . . . 3_565 ?
C1 Ag3 Ag4 Ag1 59.2(4) . . . . ?
O8 Ag3 Ag4 Ag1 135.5(6) . . . . ?
O9 Ag3 Ag4 Ag1 -155.13(18) . . . . ?
O1W Ag3 Ag4 Ag1 -77.93(19) . . . . ?
Ag2 Ag3 Ag4 Ag1 44.18(4) . . . . ?
C10 Ag6 Ag7 O12 -174.9(4) . . . . ?
N2 Ag6 Ag7 O12 80.9(5) . . . . ?
O13 Ag6 Ag7 O12 -61.0(5) . . . . ?
O11 Ag6 Ag7 O12 -16.6(3) . . . . ?
Ag9 Ag6 Ag7 O12 -161.8(3) . . . . ?
Ag8 Ag6 Ag7 O12 -116.5(3) . . . . ?
N2 Ag6 Ag7 C10 -104.2(5) . . . . ?
O13 Ag6 Ag7 C10 113.8(5) . . . . ?
O11 Ag6 Ag7 C10 158.3(4) . . . . ?
Ag9 Ag6 Ag7 C10 13.0(3) . . . . ?
Ag8 Ag6 Ag7 C10 58.3(3) . . . . ?
C10 Ag6 Ag7 O10 92.2(5) . . . 3_465 ?
N2 Ag6 Ag7 O10 -12.1(5) . . . 3_465 ?
O13 Ag6 Ag7 O10 -154.0(5) . . . 3_465 ?
O11 Ag6 Ag7 O10 -109.6(4) . . . 3_465 ?
Ag9 Ag6 Ag7 O10 105.2(4) . . . 3_465 ?
Ag8 Ag6 Ag7 O10 150.5(4) . . . 3_465 ?
C10 Ag6 Ag7 O15 -78.8(5) . . . . ?
N2 Ag6 Ag7 O15 177.0(5) . . . . ?
O13 Ag6 Ag7 O15 35.0(5) . . . . ?
O11 Ag6 Ag7 O15 79.5(4) . . . . ?
Ag9 Ag6 Ag7 O15 -65.8(3) . . . . ?
Ag8 Ag6 Ag7 O15 -20.5(3) . . . . ?
C10 Ag6 Ag7 C11 13.0(4) . . . . ?
N2 Ag6 Ag7 C11 -91.3(4) . . . . ?
O13 Ag6 Ag7 C11 126.8(5) . . . . ?
O11 Ag6 Ag7 C11 171.2(3) . . . . ?
Ag9 Ag6 Ag7 C11 26.0(2) . . . . ?
Ag8 Ag6 Ag7 C11 71.3(2) . . . . ?
C10 Ag6 Ag7 Ag8 -58.3(3) . . . . ?
N2 Ag6 Ag7 Ag8 -162.5(4) . . . . ?
O13 Ag6 Ag7 Ag8 55.5(4) . . . . ?
O11 Ag6 Ag7 Ag8 99.9(2) . . . . ?
Ag9 Ag6 Ag7 Ag8 -45.29(4) . . . . ?
N2 Ag6 Ag8 C10 -13.5(9) . . . . ?
O13 Ag6 Ag8 C10 143.9(4) . . . . ?
O11 Ag6 Ag8 C10 -141.0(4) . . . . ?
Ag9 Ag6 Ag8 C10 63.2(3) . . . . ?
Ag7 Ag6 Ag8 C10 -64.3(3) . . . . ?
C10 Ag6 Ag8 O16 98.0(4) . . . . ?
N2 Ag6 Ag8 O16 84.5(9) . . . . ?
O13 Ag6 Ag8 O16 -118.1(3) . . . . ?
O11 Ag6 Ag8 O16 -43.0(3) . . . . ?
Ag9 Ag6 Ag8 O16 161.2(3) . . . . ?
Ag7 Ag6 Ag8 O16 33.7(3) . . . . ?
C10 Ag6 Ag8 O17 -94.8(4) . . . . ?
N2 Ag6 Ag8 O17 -108.3(9) . . . . ?
O13 Ag6 Ag8 O17 49.2(3) . . . . ?
O11 Ag6 Ag8 O17 124.2(3) . . . . ?
Ag9 Ag6 Ag8 O17 -31.6(3) . . . . ?
Ag7 Ag6 Ag8 O17 -159.1(3) . . . . ?
C10 Ag6 Ag8 O2W -176.2(4) . . . . ?
N2 Ag6 Ag8 O2W 170.3(9) . . . . ?
O13 Ag6 Ag8 O2W -32.2(2) . . . . ?
O11 Ag6 Ag8 O2W 42.8(2) . . . . ?
Ag9 Ag6 Ag8 O2W -112.95(15) . . . . ?
Ag7 Ag6 Ag8 O2W 119.55(15) . . . . ?
C10 Ag6 Ag8 Ag9 -63.2(3) . . . . ?
N2 Ag6 Ag8 Ag9 -76.7(9) . . . . ?
O13 Ag6 Ag8 Ag9 80.73(18) . . . . ?
O11 Ag6 Ag8 Ag9 155.76(18) . . . . ?
Ag7 Ag6 Ag8 Ag9 -127.50(5) . . . . ?
C10 Ag6 Ag8 Ag7 64.3(3) . . . . ?
N2 Ag6 Ag8 Ag7 50.8(9) . . . . ?
O13 Ag6 Ag8 Ag7 -151.77(18) . . . . ?
O11 Ag6 Ag8 Ag7 -76.74(18) . . . . ?
Ag9 Ag6 Ag8 Ag7 127.50(5) . . . . ?
O12 Ag7 Ag8 C10 125.7(5) . . . . ?
O10 Ag7 Ag8 C10 -91.0(5) 3_465 . . . ?
O15 Ag7 Ag8 C10 -135.4(5) . . . . ?
C11 Ag7 Ag8 C10 -24.9(5) . . . . ?
Ag6 Ag7 Ag8 C10 58.7(4) . . . . ?
O12 Ag7 Ag8 O16 -88.7(3) . . . . ?
C10 Ag7 Ag8 O16 145.6(5) . . . . ?
O10 Ag7 Ag8 O16 54.6(4) 3_465 . . . ?
O15 Ag7 Ag8 O16 10.2(3) . . . . ?
C11 Ag7 Ag8 O16 120.7(4) . . . . ?
Ag6 Ag7 Ag8 O16 -155.7(2) . . . . ?
O12 Ag7 Ag8 O17 -166.2(5) . . . . ?
C10 Ag7 Ag8 O17 68.1(6) . . . . ?
O10 Ag7 Ag8 O17 -22.9(6) 3_465 . . . ?
O15 Ag7 Ag8 O17 -67.3(5) . . . . ?
C11 Ag7 Ag8 O17 43.2(6) . . . . ?
Ag6 Ag7 Ag8 O17 126.8(5) . . . . ?
O12 Ag7 Ag8 O2W -8.0(3) . . . . ?
C10 Ag7 Ag8 O2W -133.7(4) . . . . ?
O10 Ag7 Ag8 O2W 135.4(4) 3_465 . . . ?
O15 Ag7 Ag8 O2W 90.9(3) . . . . ?
C11 Ag7 Ag8 O2W -158.5(3) . . . . ?
Ag6 Ag7 Ag8 O2W -74.92(18) . . . . ?
O12 Ag7 Ag8 Ag9 110.5(3) . . . . ?
C10 Ag7 Ag8 Ag9 -15.2(4) . . . . ?
O10 Ag7 Ag8 Ag9 -106.2(4) 3_465 . . . ?
O15 Ag7 Ag8 Ag9 -150.6(2) . . . . ?
C11 Ag7 Ag8 Ag9 -40.1(3) . . . . ?
Ag6 Ag7 Ag8 Ag9 43.57(4) . . . . ?
O12 Ag7 Ag8 Ag6 66.9(3) . . . . ?
C10 Ag7 Ag8 Ag6 -58.7(4) . . . . ?
O10 Ag7 Ag8 Ag6 -149.7(4) 3_465 . . . ?
O15 Ag7 Ag8 Ag6 165.8(2) . . . . ?
C11 Ag7 Ag8 Ag6 -83.6(3) . . . . ?
N2 Ag6 Ag9 C10 96.8(5) . . . . ?
O13 Ag6 Ag9 C10 -159.1(4) . . . . ?
O11 Ag6 Ag9 C10 -106.5(5) . . . . ?
Ag8 Ag6 Ag9 C10 -59.8(4) . . . . ?
Ag7 Ag6 Ag9 C10 -13.4(3) . . . . ?
C10 Ag6 Ag9 O18 94.0(5) . . . . ?
N2 Ag6 Ag9 O18 -169.2(5) . . . . ?
O13 Ag6 Ag9 O18 -65.0(4) . . . . ?
O11 Ag6 Ag9 O18 -12.4(5) . . . . ?
Ag8 Ag6 Ag9 O18 34.3(3) . . . . ?
Ag7 Ag6 Ag9 O18 80.7(3) . . . . ?
C10 Ag6 Ag9 O14 172.7(4) . . . . ?
N2 Ag6 Ag9 O14 -90.5(5) . . . . ?
O13 Ag6 Ag9 O14 13.7(3) . . . . ?
O11 Ag6 Ag9 O14 66.3(4) . . . . ?
Ag8 Ag6 Ag9 O14 113.0(2) . . . . ?
Ag7 Ag6 Ag9 O14 159.4(2) . . . . ?
C10 Ag6 Ag9 O7 -110.1(5) . . . 3_475 ?
N2 Ag6 Ag9 O7 -13.3(5) . . . 3_475 ?
O13 Ag6 Ag9 O7 90.9(4) . . . 3_475 ?
O11 Ag6 Ag9 O7 143.5(5) . . . 3_475 ?
Ag8 Ag6 Ag9 O7 -169.9(3) . . . 3_475 ?
Ag7 Ag6 Ag9 O7 -123.5(3) . . . 3_475 ?
C10 Ag6 Ag9 Ag8 59.8(3) . . . . ?
N2 Ag6 Ag9 Ag8 156.5(4) . . . . ?
O13 Ag6 Ag9 Ag8 -99.3(2) . . . . ?
O11 Ag6 Ag9 Ag8 -46.7(4) . . . . ?
Ag7 Ag6 Ag9 Ag8 46.40(4) . . . . ?
O16 Ag8 Ag9 C10 -74.4(7) . . . . ?
O17 Ag8 Ag9 C10 -144.7(5) . . . . ?
O2W Ag8 Ag9 C10 137.9(4) . . . . ?
Ag6 Ag8 Ag9 C10 59.1(4) . . . . ?
Ag7 Ag8 Ag9 C10 15.4(4) . . . . ?
C10 Ag8 Ag9 O18 141.8(4) . . . . ?
O16 Ag8 Ag9 O18 67.4(6) . . . . ?
O17 Ag8 Ag9 O18 -2.9(3) . . . . ?
O2W Ag8 Ag9 O18 -80.3(3) . . . . ?
Ag6 Ag8 Ag9 O18 -159.1(2) . . . . ?
Ag7 Ag8 Ag9 O18 157.2(2) . . . . ?
C10 Ag8 Ag9 O14 -127.8(5) . . . . ?
O16 Ag8 Ag9 O14 157.8(6) . . . . ?
O17 Ag8 Ag9 O14 87.5(3) . . . . ?
O2W Ag8 Ag9 O14 10.0(3) . . . . ?
Ag6 Ag8 Ag9 O14 -68.8(2) . . . . ?
Ag7 Ag8 Ag9 O14 -112.4(2) . . . . ?
C10 Ag8 Ag9 O7 102.1(7) . . . 3_475 ?
O16 Ag8 Ag9 O7 27.6(8) . . . 3_475 ?
O17 Ag8 Ag9 O7 -42.6(6) . . . 3_475 ?
O2W Ag8 Ag9 O7 -120.1(6) . . . 3_475 ?
Ag6 Ag8 Ag9 O7 161.1(5) . . . 3_475 ?
Ag7 Ag8 Ag9 O7 117.4(5) . . . 3_475 ?
C10 Ag8 Ag9 Ag6 -59.1(4) . . . . ?
O16 Ag8 Ag9 Ag6 -133.5(5) . . . . ?
O17 Ag8 Ag9 Ag6 156.3(2) . . . . ?
O2W Ag8 Ag9 Ag6 78.80(17) . . . . ?
Ag7 Ag8 Ag9 Ag6 -43.68(4) . . . . ?
O13 Ag10 Br1 C7 114.8(5) . . . . ?
O11 Ag10 Br1 C7 -129.8(4) . . . . ?
O2W Ag10 Br1 C7 -20.0(3) . . . . ?
O5 Ag5 Br2 C16 -120.5(4) . . . . ?
O3 Ag5 Br2 C16 114.8(4) . . . . ?
O1W Ag5 Br2 C16 6.9(3) . . . . ?
N1 Ag1 C1 C2 -36.8(17) . . . . ?
O5 Ag1 C1 C2 -174.4(14) . . . . ?
O3 Ag1 C1 C2 80.6(16) . . . . ?
Ag4 Ag1 C1 C2 -148.3(17) . . . . ?
Ag3 Ag1 C1 C2 131.8(17) . . . . ?
Ag2 Ag1 C1 C2 49.0(14) . . . . ?
N1 Ag1 C1 Ag4 111.5(4) . . . . ?
O5 Ag1 C1 Ag4 -26.1(5) . . . . ?
O3 Ag1 C1 Ag4 -131.1(3) . . . . ?
Ag3 Ag1 C1 Ag4 -79.9(3) . . . . ?
Ag2 Ag1 C1 Ag4 -162.7(5) . . . . ?
N1 Ag1 C1 Ag3 -168.7(4) . . . . ?
O5 Ag1 C1 Ag3 53.7(5) . . . . ?
O3 Ag1 C1 Ag3 -51.2(4) . . . . ?
Ag4 Ag1 C1 Ag3 79.9(3) . . . . ?
Ag2 Ag1 C1 Ag3 -82.8(3) . . . . ?
N1 Ag1 C1 Ag2 -85.9(4) . . . . ?
O5 Ag1 C1 Ag2 136.5(3) . . . . ?
O3 Ag1 C1 Ag2 31.6(4) . . . . ?
Ag4 Ag1 C1 Ag2 162.7(5) . . . . ?
Ag3 Ag1 C1 Ag2 82.8(3) . . . . ?
O6 Ag4 C1 C2 159.2(11) . . . . ?
O10 Ag4 C1 C2 -74.2(13) . . . . ?
O15 Ag4 C1 C2 28.4(14) 3_565 . . . ?
Ag1 Ag4 C1 C2 154.6(14) . . . . ?
Ag3 Ag4 C1 C2 -121.6(14) . . . . ?
O6 Ag4 C1 Ag1 4.6(6) . . . . ?
O10 Ag4 C1 Ag1 131.2(3) . . . . ?
O15 Ag4 C1 Ag1 -126.2(3) 3_565 . . . ?
Ag3 Ag4 C1 Ag1 83.8(3) . . . . ?
O6 Ag4 C1 Ag3 -79.3(5) . . . . ?
O10 Ag4 C1 Ag3 47.4(4) . . . . ?
O15 Ag4 C1 Ag3 150.0(3) 3_565 . . . ?
Ag1 Ag4 C1 Ag3 -83.8(3) . . . . ?
O6 Ag4 C1 Ag2 -34.9(14) . . . . ?
O10 Ag4 C1 Ag2 91.8(12) . . . . ?
O15 Ag4 C1 Ag2 -165.6(10) 3_565 . . . ?
Ag1 Ag4 C1 Ag2 -39.4(10) . . . . ?
Ag3 Ag4 C1 Ag2 44.4(10) . . . . ?
O8 Ag3 C1 C2 -26.9(12) . . . . ?
O9 Ag3 C1 C2 92.2(10) . . . . ?
O1W Ag3 C1 C2 -154.4(9) . . . . ?
Ag4 Ag3 C1 C2 131.8(11) . . . . ?
Ag1 Ag3 C1 C2 -147.8(11) . . . . ?
Ag2 Ag3 C1 C2 -67.3(9) . . . . ?
O8 Ag3 C1 Ag1 120.9(3) . . . . ?
O9 Ag3 C1 Ag1 -120.0(3) . . . . ?
O1W Ag3 C1 Ag1 -6.5(5) . . . . ?
Ag4 Ag3 C1 Ag1 -80.4(3) . . . . ?
Ag2 Ag3 C1 Ag1 80.5(3) . . . . ?
O8 Ag3 C1 Ag4 -158.7(3) . . . . ?
O9 Ag3 C1 Ag4 -39.5(4) . . . . ?
O1W Ag3 C1 Ag4 73.9(5) . . . . ?
Ag1 Ag3 C1 Ag4 80.4(3) . . . . ?
Ag2 Ag3 C1 Ag4 160.9(4) . . . . ?
O8 Ag3 C1 Ag2 40.4(5) . . . . ?
O9 Ag3 C1 Ag2 159.5(2) . . . . ?
O1W Ag3 C1 Ag2 -87.1(4) . . . . ?
Ag4 Ag3 C1 Ag2 -160.9(4) . . . . ?
Ag1 Ag3 C1 Ag2 -80.5(3) . . . . ?
O4 Ag2 C1 C2 -158.3(7) . . . . ?
O18 Ag2 C1 C2 -11.3(9) 3_575 . . . ?
O7 Ag2 C1 C2 77.7(8) . . . . ?
Ag1 Ag2 C1 C2 -151.5(9) . . . . ?
Ag3 Ag2 C1 C2 125.3(9) . . . . ?
O4 Ag2 C1 Ag1 -6.8(6) . . . . ?
C2 Ag2 C1 Ag1 151.5(9) . . . . ?
O18 Ag2 C1 Ag1 140.2(3) 3_575 . . . ?
O7 Ag2 C1 Ag1 -130.8(3) . . . . ?
Ag3 Ag2 C1 Ag1 -83.3(3) . . . . ?
O4 Ag2 C1 Ag4 32.5(14) . . . . ?
C2 Ag2 C1 Ag4 -169.2(17) . . . . ?
O18 Ag2 C1 Ag4 179.5(10) 3_575 . . . ?
O7 Ag2 C1 Ag4 -91.4(11) . . . . ?
Ag1 Ag2 C1 Ag4 39.3(10) . . . . ?
Ag3 Ag2 C1 Ag4 -43.9(10) . . . . ?
O4 Ag2 C1 Ag3 76.4(5) . . . . ?
C2 Ag2 C1 Ag3 -125.3(9) . . . . ?
O18 Ag2 C1 Ag3 -136.5(3) 3_575 . . . ?
O7 Ag2 C1 Ag3 -47.5(4) . . . . ?
Ag1 Ag2 C1 Ag3 83.3(3) . . . . ?
Ag1 C1 C2 C3 153(4) . . . . ?
Ag4 C1 C2 C3 17(5) . . . . ?
Ag3 C1 C2 C3 -86(5) . . . . ?
Ag2 C1 C2 C3 -157(4) . . . . ?
Ag1 C1 C2 Ag2 -50.1(14) . . . . ?
Ag4 C1 C2 Ag2 173.4(11) . . . . ?
Ag3 C1 C2 Ag2 70.5(7) . . . . ?
O4 Ag2 C2 C1 41.8(12) . . . . ?
O18 Ag2 C2 C1 170.9(8) 3_575 . . . ?
O7 Ag2 C2 C1 -110.9(8) . . . . ?
Ag1 Ag2 C2 C1 21.4(7) . . . . ?
Ag3 Ag2 C2 C1 -40.6(7) . . . . ?
O4 Ag2 C2 C3 -145.7(9) . . . . ?
C1 Ag2 C2 C3 172.5(14) . . . . ?
O18 Ag2 C2 C3 -16.6(9) 3_575 . . . ?
O7 Ag2 C2 C3 61.6(9) . . . . ?
Ag1 Ag2 C2 C3 -166.1(9) . . . . ?
Ag3 Ag2 C2 C3 131.9(10) . . . . ?
C1 C2 C3 O1 12(5) . . . . ?
Ag2 C2 C3 O1 -142.5(9) . . . . ?
O1 C4 C5 C6 173.7(9) . . . . ?
C9 C4 C5 C6 0.0 . . . . ?
C4 C5 C6 C7 0.0 . . . . ?
C5 C6 C7 C8 0.0 . . . . ?
C5 C6 C7 Br1 -173.4(6) . . . . ?
Ag10 Br1 C7 C6 -58.2(5) . . . . ?
Ag10 Br1 C7 C8 128.4(4) . . . . ?
C6 C7 C8 C9 0.0 . . . . ?
Br1 C7 C8 C9 173.5(6) . . . . ?
C7 C8 C9 C4 0.0 . . . . ?
O1 C4 C9 C8 -174.2(8) . . . . ?
C5 C4 C9 C8 0.0 . . . . ?
N2 Ag6 C10 C11 30.2(19) . . . . ?
O13 Ag6 C10 C11 163.2(16) . . . . ?
O11 Ag6 C10 C11 -90.0(18) . . . . ?
Ag9 Ag6 C10 C11 134.4(19) . . . . ?
Ag8 Ag6 C10 C11 -144.4(19) . . . . ?
Ag7 Ag6 C10 C11 -61.8(17) . . . . ?
N2 Ag6 C10 Ag8 174.6(4) . . . . ?
O13 Ag6 C10 Ag8 -52.4(5) . . . . ?
O11 Ag6 C10 Ag8 54.4(5) . . . . ?
Ag9 Ag6 C10 Ag8 -81.1(3) . . . . ?
Ag7 Ag6 C10 Ag8 82.7(3) . . . . ?
N2 Ag6 C10 Ag9 -104.2(4) . . . . ?
O13 Ag6 C10 Ag9 28.8(5) . . . . ?
O11 Ag6 C10 Ag9 135.6(3) . . . . ?
Ag8 Ag6 C10 Ag9 81.1(3) . . . . ?
Ag7 Ag6 C10 Ag9 163.8(4) . . . . ?
N2 Ag6 C10 Ag7 92.0(4) . . . . ?
O13 Ag6 C10 Ag7 -135.1(3) . . . . ?
O11 Ag6 C10 Ag7 -28.2(5) . . . . ?
Ag9 Ag6 C10 Ag7 -163.8(4) . . . . ?
Ag8 Ag6 C10 Ag7 -82.7(3) . . . . ?
O16 Ag8 C10 C11 37.6(12) . . . . ?
O17 Ag8 C10 C11 -80.4(11) . . . . ?
O2W Ag8 C10 C11 164.7(9) . . . . ?
Ag9 Ag8 C10 C11 -120.7(11) . . . . ?
Ag6 Ag8 C10 C11 158.8(12) . . . . ?
Ag7 Ag8 C10 C11 78.7(10) . . . . ?
O16 Ag8 C10 Ag6 -121.2(3) . . . . ?
O17 Ag8 C10 Ag6 120.8(3) . . . . ?
O2W Ag8 C10 Ag6 5.9(5) . . . . ?
Ag9 Ag8 C10 Ag6 80.5(3) . . . . ?
Ag7 Ag8 C10 Ag6 -80.1(3) . . . . ?
O16 Ag8 C10 Ag9 158.3(3) . . . . ?
O17 Ag8 C10 Ag9 40.4(5) . . . . ?
O2W Ag8 C10 Ag9 -74.6(5) . . . . ?
Ag6 Ag8 C10 Ag9 -80.5(3) . . . . ?
Ag7 Ag8 C10 Ag9 -160.6(5) . . . . ?
O16 Ag8 C10 Ag7 -41.1(5) . . . . ?
O17 Ag8 C10 Ag7 -159.1(2) . . . . ?
O2W Ag8 C10 Ag7 86.0(4) . . . . ?
Ag9 Ag8 C10 Ag7 160.6(5) . . . . ?
Ag6 Ag8 C10 Ag7 80.1(3) . . . . ?
O18 Ag9 C10 C11 74.6(11) . . . . ?
O14 Ag9 C10 C11 -163.0(9) . . . . ?
O7 Ag9 C10 C11 -30.1(13) 3_475 . . . ?
Ag6 Ag9 C10 C11 -154.0(12) . . . . ?
Ag8 Ag9 C10 C11 121.9(12) . . . . ?
O18 Ag9 C10 Ag6 -131.4(3) . . . . ?
O14 Ag9 C10 Ag6 -9.0(5) . . . . ?
O7 Ag9 C10 Ag6 123.9(4) 3_475 . . . ?
Ag8 Ag9 C10 Ag6 -84.1(3) . . . . ?
O18 Ag9 C10 Ag8 -47.3(5) . . . . ?
O14 Ag9 C10 Ag8 75.1(5) . . . . ?
O7 Ag9 C10 Ag8 -152.0(3) 3_475 . . . ?
Ag6 Ag9 C10 Ag8 84.1(3) . . . . ?
O18 Ag9 C10 Ag7 -94.1(12) . . . . ?
O14 Ag9 C10 Ag7 28.3(14) . . . . ?
O7 Ag9 C10 Ag7 161.2(10) 3_475 . . . ?
Ag6 Ag9 C10 Ag7 37.3(10) . . . . ?
Ag8 Ag9 C10 Ag7 -46.8(10) . . . . ?
O12 Ag7 C10 C11 158.6(7) . . . . ?
O10 Ag7 C10 C11 14.8(9) 3_465 . . . ?
O15 Ag7 C10 C11 -75.0(8) . . . . ?
Ag6 Ag7 C10 C11 152.3(9) . . . . ?
Ag8 Ag7 C10 C11 -123.8(9) . . . . ?
O12 Ag7 C10 Ag6 6.3(5) . . . . ?
O10 Ag7 C10 Ag6 -137.5(3) 3_465 . . . ?
O15 Ag7 C10 Ag6 132.7(3) . . . . ?
C11 Ag7 C10 Ag6 -152.3(9) . . . . ?
Ag8 Ag7 C10 Ag6 83.9(3) . . . . ?
O12 Ag7 C10 Ag8 -77.6(5) . . . . ?
O10 Ag7 C10 Ag8 138.6(3) 3_465 . . . ?
O15 Ag7 C10 Ag8 48.8(4) . . . . ?
C11 Ag7 C10 Ag8 123.8(9) . . . . ?
Ag6 Ag7 C10 Ag8 -83.9(3) . . . . ?
O12 Ag7 C10 Ag9 -31.0(14) . . . . ?
O10 Ag7 C10 Ag9 -174.8(10) 3_465 . . . ?
O15 Ag7 C10 Ag9 95.3(12) . . . . ?
C11 Ag7 C10 Ag9 170.3(18) . . . . ?
Ag6 Ag7 C10 Ag9 -37.4(10) . . . . ?
Ag8 Ag7 C10 Ag9 46.5(10) . . . . ?
Ag6 C10 C11 C12 -139(7) . . . . ?
Ag8 C10 C11 C12 84(8) . . . . ?
Ag9 C10 C11 C12 -15(9) . . . . ?
Ag7 C10 C11 C12 160(8) . . . . ?
Ag6 C10 C11 Ag7 60.3(16) . . . . ?
Ag8 C10 C11 Ag7 -76.7(7) . . . . ?
Ag9 C10 C11 Ag7 -174.9(9) . . . . ?
O12 Ag7 C11 C10 -37.3(11) . . . . ?
O10 Ag7 C11 C10 -167.8(8) 3_465 . . . ?
O15 Ag7 C11 C10 113.8(8) . . . . ?
Ag6 Ag7 C11 C10 -21.0(7) . . . . ?
Ag8 Ag7 C11 C10 42.0(7) . . . . ?
O12 Ag7 C11 C12 146.3(10) . . . . ?
C10 Ag7 C11 C12 -176.4(14) . . . . ?
O10 Ag7 C11 C12 15.8(10) 3_465 . . . ?
O15 Ag7 C11 C12 -62.6(10) . . . . ?
Ag6 Ag7 C11 C12 162.6(10) . . . . ?
Ag8 Ag7 C11 C12 -134.4(10) . . . . ?
C10 C11 C12 O2 -19(9) . . . . ?
Ag7 C11 C12 O2 139.7(9) . . . . ?
O2 C13 C14 C15 -171.6(9) . . . . ?
C18 C13 C14 C15 0.0 . . . . ?
C13 C14 C15 C16 0.0 . . . . ?
C14 C15 C16 C17 0.0 . . . . ?
C14 C15 C16 Br2 173.0(6) . . . . ?
Ag5 Br2 C16 C17 -118.8(4) . . . . ?
Ag5 Br2 C16 C15 68.2(5) . . . . ?
C15 C16 C17 C18 0.0 . . . . ?
Br2 C16 C17 C18 -173.0(6) . . . . ?
C16 C17 C18 C13 0.0 . . . . ?
O2 C13 C18 C17 172.4(8) . . . . ?
C14 C13 C18 C17 0.0 . . . . ?
O4 C19 C20 F2 -70.6(13) . . . . ?
O3 C19 C20 F2 111.4(11) . . . . ?
O4 C19 C20 F3 48.4(14) . . . . ?
O3 C19 C20 F3 -129.6(11) . . . . ?
O4 C19 C20 F1 168.9(11) . . . . ?
O3 C19 C20 F1 -9.2(14) . . . . ?
O6 C21 C22 F4 86.5(12) . . . . ?
O5 C21 C22 F4 -91.0(10) . . . . ?
O6 C21 C22 F6 -153.5(10) . . . . ?
O5 C21 C22 F6 29.0(12) . . . . ?
O6 C21 C22 F5 -32.9(13) . . . . ?
O5 C21 C22 F5 149.7(9) . . . . ?
O7 C23 C24 F7 -162.1(11) . . . . ?
O8 C23 C24 F7 17.1(13) . . . . ?
O7 C23 C24 F9 76.2(12) . . . . ?
O8 C23 C24 F9 -104.6(11) . . . . ?
O7 C23 C24 F8 -41.8(13) . . . . ?
O8 C23 C24 F8 137.4(10) . . . . ?
O10 C25 C26 F11 -60.1(12) . . . . ?
O9 C25 C26 F11 120.1(10) . . . . ?
O10 C25 C26 F10 178.5(10) . . . . ?
O9 C25 C26 F10 -1.3(13) . . . . ?
O10 C25 C26 F12 58.8(12) . . . . ?
O9 C25 C26 F12 -121.0(10) . . . . ?
O12 C27 C28 F15 88.8(14) . . . . ?
O11 C27 C28 F15 -88.5(13) . . . . ?
O12 C27 C28 F14 -29.9(15) . . . . ?
O11 C27 C28 F14 152.8(11) . . . . ?
O12 C27 C28 F13 -151.8(12) . . . . ?
O11 C27 C28 F13 30.9(15) . . . . ?
O14 C29 C30 F18 -102.1(13) . . . . ?
O13 C29 C30 F18 78.6(12) . . . . ?
O14 C29 C30 F17 19.0(15) . . . . ?
O13 C29 C30 F17 -160.3(10) . . . . ?
O14 C29 C30 F16 139.7(11) . . . . ?
O13 C29 C30 F16 -39.6(13) . . . . ?
O16 C31 C32 F20 103.8(11) . . . . ?
O15 C31 C32 F20 -76.2(13) . . . . ?
O16 C31 C32 F19 -17.4(14) . . . . ?
O15 C31 C32 F19 162.5(10) . . . . ?
O16 C31 C32 F21 -137.2(11) . . . . ?
O15 C31 C32 F21 42.7(13) . . . . ?
O17 C33 C34 F23 -5.2(14) . . . . ?
O18 C33 C34 F23 176.0(11) . . . . ?
O17 C33 C34 F24 113.5(12) . . . . ?
O18 C33 C34 F24 -65.3(13) . . . . ?
O17 C33 C34 F22 -127.1(11) . . . . ?
O18 C33 C34 F22 54.2(14) . . . . ?
C36 C35 N1 Ag1 178(100) . . . . ?
C1 Ag1 N1 C35 -7(3) . . . . ?
O5 Ag1 N1 C35 141(2) . . . . ?
O3 Ag1 N1 C35 -138(2) . . . . ?
Ag4 Ag1 N1 C35 52(2) . . . . ?
Ag3 Ag1 N1 C35 -37(3) . . . . ?
Ag2 Ag1 N1 C35 -61(2) . . . . ?
C38 C37 N2 Ag6 56(89) . . . . ?
C10 Ag6 N2 C37 -8(3) . . . . ?
O13 Ag6 N2 C37 -153(3) . . . . ?
O11 Ag6 N2 C37 130(3) . . . . ?
Ag9 Ag6 N2 C37 -63(3) . . . . ?
Ag8 Ag6 N2 C37 3(4) . . . . ?
Ag7 Ag6 N2 C37 48(3) . . . . ?
C5 C4 O1 C3 36.8(12) . . . . ?
C9 C4 O1 C3 -149.2(8) . . . . ?
C2 C3 O1 C4 61.7(14) . . . . ?
C14 C13 O2 C12 -31.7(13) . . . . ?
C18 C13 O2 C12 156.3(9) . . . . ?
C11 C12 O2 C13 -62.6(15) . . . . ?
O4 C19 O3 Ag5 -140.3(12) . . . . ?
C20 C19 O3 Ag5 37.4(19) . . . . ?
O4 C19 O3 Ag1 24.8(19) . . . . ?
C20 C19 O3 Ag1 -157.5(7) . . . . ?
O5 Ag5 O3 C19 -175.7(15) . . . . ?
O1W Ag5 O3 C19 94.4(14) . . . . ?
Br2 Ag5 O3 C19 -26.2(15) . . . . ?
O5 Ag5 O3 Ag1 17.3(3) . . . . ?
O1W Ag5 O3 Ag1 -72.6(3) . . . . ?
Br2 Ag5 O3 Ag1 166.82(13) . . . . ?
C1 Ag1 O3 C19 -58.0(10) . . . . ?
N1 Ag1 O3 C19 68.3(10) . . . . ?
O5 Ag1 O3 C19 171.7(10) . . . . ?
Ag4 Ag1 O3 C19 -125.1(8) . . . . ?
Ag3 Ag1 O3 C19 -94.7(9) . . . . ?
Ag2 Ag1 O3 C19 -32.2(9) . . . . ?
C1 Ag1 O3 Ag5 113.0(4) . . . . ?
N1 Ag1 O3 Ag5 -120.7(4) . . . . ?
O5 Ag1 O3 Ag5 -17.3(3) . . . . ?
Ag4 Ag1 O3 Ag5 45.9(5) . . . . ?
Ag3 Ag1 O3 Ag5 76.3(3) . . . . ?
Ag2 Ag1 O3 Ag5 138.8(3) . . . . ?
O3 C19 O4 Ag2 8.2(19) . . . . ?
C20 C19 O4 Ag2 -169.5(7) . . . . ?
C2 Ag2 O4 C19 -46.1(15) . . . . ?
C1 Ag2 O4 C19 -21.4(12) . . . . ?
O18 Ag2 O4 C19 -175.4(10) 3_575 . . . ?
O7 Ag2 O4 C19 106.9(10) . . . . ?
Ag1 Ag2 O4 C19 -26.4(10) . . . . ?
Ag3 Ag2 O4 C19 27.1(11) . . . . ?
O6 C21 O5 Ag5 124.1(12) . . . . ?
C22 C21 O5 Ag5 -58.8(13) . . . . ?
O6 C21 O5 Ag1 -16.6(17) . . . . ?
C22 C21 O5 Ag1 160.4(6) . . . . ?
O3 Ag5 O5 C21 -164.5(10) . . . . ?
O1W Ag5 O5 C21 -74.9(10) . . . . ?
Br2 Ag5 O5 C21 59.2(11) . . . . ?
O3 Ag5 O5 Ag1 -17.7(3) . . . . ?
O1W Ag5 O5 Ag1 72.0(3) . . . . ?
Br2 Ag5 O5 Ag1 -153.99(14) . . . . ?
C1 Ag1 O5 C21 45.4(10) . . . . ?
N1 Ag1 O5 C21 -95.7(9) . . . . ?
O3 Ag1 O5 C21 169.7(8) . . . . ?
Ag4 Ag1 O5 C21 25.0(8) . . . . ?
Ag3 Ag1 O5 C21 83.6(8) . . . . ?
Ag2 Ag1 O5 C21 125.3(7) . . . . ?
C1 Ag1 O5 Ag5 -107.0(4) . . . . ?
N1 Ag1 O5 Ag5 111.9(4) . . . . ?
O3 Ag1 O5 Ag5 17.4(3) . . . . ?
Ag4 Ag1 O5 Ag5 -127.3(2) . . . . ?
Ag3 Ag1 O5 Ag5 -68.7(2) . . . . ?
Ag2 Ag1 O5 Ag5 -27.0(5) . . . . ?
O5 C21 O6 Ag4 -8.1(17) . . . . ?
C22 C21 O6 Ag4 174.8(6) . . . . ?
C1 Ag4 O6 C21 17.7(12) . . . . ?
O10 Ag4 O6 C21 -120.8(10) . . . . ?
O15 Ag4 O6 C21 160.9(10) 3_565 . . . ?
Ag1 Ag4 O6 C21 21.2(9) . . . . ?
Ag3 Ag4 O6 C21 -35.4(10) . . . . ?
O8 C23 O7 Ag9 166.1(9) . . . 3_575 ?
C24 C23 O7 Ag9 -14.9(16) . . . 3_575 ?
O8 C23 O7 Ag2 -9.6(18) . . . . ?
C24 C23 O7 Ag2 169.5(6) . . . . ?
O4 Ag2 O7 C23 -89.5(10) . . . . ?
C2 Ag2 O7 C23 79.1(10) . . . . ?
C1 Ag2 O7 C23 50.0(10) . . . . ?
O18 Ag2 O7 C23 175.0(10) 3_575 . . . ?
Ag1 Ag2 O7 C23 -0.3(11) . . . . ?
Ag3 Ag2 O7 C23 16.3(9) . . . . ?
O4 Ag2 O7 Ag9 93.7(3) . . . 3_575 ?
C2 Ag2 O7 Ag9 -97.8(4) . . . 3_575 ?
C1 Ag2 O7 Ag9 -126.8(4) . . . 3_575 ?
O18 Ag2 O7 Ag9 -1.9(3) 3_575 . . 3_575 ?
Ag1 Ag2 O7 Ag9 -177.17(8) . . . 3_575 ?
Ag3 Ag2 O7 Ag9 -160.5(3) . . . 3_575 ?
O7 C23 O8 Ag3 -9.3(18) . . . . ?
C24 C23 O8 Ag3 171.7(6) . . . . ?
C1 Ag3 O8 C23 -14.0(11) . . . . ?
O9 Ag3 O8 C23 -144.5(9) . . . . ?
O1W Ag3 O8 C23 133.8(9) . . . . ?
Ag4 Ag3 O8 C23 -77.6(11) . . . . ?
Ag1 Ag3 O8 C23 47.1(10) . . . . ?
Ag2 Ag3 O8 C23 16.7(9) . . . . ?
O10 C25 O9 Ag3 -1.8(17) . . . . ?
C26 C25 O9 Ag3 177.9(6) . . . . ?
C1 Ag3 O9 C25 27.4(10) . . . . ?
O8 Ag3 O9 C25 160.1(9) . . . . ?
O1W Ag3 O9 C25 -114.3(9) . . . . ?
Ag4 Ag3 O9 C25 -2.8(8) . . . . ?
Ag1 Ag3 O9 C25 -31.1(9) . . . . ?
Ag2 Ag3 O9 C25 84.0(10) . . . . ?
O9 C25 O10 Ag4 6.6(16) . . . . ?
C26 C25 O10 Ag4 -173.2(6) . . . . ?
O9 C25 O10 Ag7 -158.6(8) . . . 3_565 ?
C26 C25 O10 Ag7 21.7(16) . . . 3_565 ?
C1 Ag4 O10 C25 -41.3(10) . . . . ?
O6 Ag4 O10 C25 101.3(9) . . . . ?
O15 Ag4 O10 C25 -169.4(9) 3_565 . . . ?
Ag1 Ag4 O10 C25 24.9(10) . . . . ?
Ag3 Ag4 O10 C25 -6.4(8) . . . . ?
C1 Ag4 O10 Ag7 128.2(4) . . . 3_565 ?
O6 Ag4 O10 Ag7 -89.2(3) . . . 3_565 ?
O15 Ag4 O10 Ag7 0.2(3) 3_565 . . 3_565 ?
Ag1 Ag4 O10 Ag7 -165.59(9) . . . 3_565 ?
Ag3 Ag4 O10 Ag7 163.1(3) . . . 3_565 ?
O12 C27 O11 Ag6 -14.5(19) . . . . ?
C28 C27 O11 Ag6 162.4(7) . . . . ?
O12 C27 O11 Ag10 122.8(13) . . . . ?
C28 C27 O11 Ag10 -60.3(15) . . . . ?
C10 Ag6 O11 C27 45.9(10) . . . . ?
N2 Ag6 O11 C27 -78.0(10) . . . . ?
O13 Ag6 O11 C27 178.7(9) . . . . ?
Ag9 Ag6 O11 C27 123.6(8) . . . . ?
Ag8 Ag6 O11 C27 84.3(9) . . . . ?
Ag7 Ag6 O11 C27 23.2(9) . . . . ?
C10 Ag6 O11 Ag10 -104.3(4) . . . . ?
N2 Ag6 O11 Ag10 131.8(4) . . . . ?
O13 Ag6 O11 Ag10 28.5(3) . . . . ?
Ag9 Ag6 O11 Ag10 -26.6(5) . . . . ?
Ag8 Ag6 O11 Ag10 -65.9(3) . . . . ?
Ag7 Ag6 O11 Ag10 -127.0(3) . . . . ?
O13 Ag10 O11 C27 -172.4(12) . . . . ?
O2W Ag10 O11 C27 -81.0(11) . . . . ?
Br1 Ag10 O11 C27 34.1(12) . . . . ?
O13 Ag10 O11 Ag6 -28.7(3) . . . . ?
O2W Ag10 O11 Ag6 62.7(3) . . . . ?
Br1 Ag10 O11 Ag6 177.76(14) . . . . ?
O11 C27 O12 Ag7 -11(2) . . . . ?
C28 C27 O12 Ag7 172.2(7) . . . . ?
C10 Ag7 O12 C27 17.8(13) . . . . ?
O10 Ag7 O12 C27 168.6(11) 3_465 . . . ?
O15 Ag7 O12 C27 -113.2(11) . . . . ?
C11 Ag7 O12 C27 38.2(15) . . . . ?
Ag6 Ag7 O12 C27 22.5(11) . . . . ?
Ag8 Ag7 O12 C27 -30.4(11) . . . . ?
O14 C29 O13 Ag10 -116.7(13) . . . . ?
C30 C29 O13 Ag10 62.6(13) . . . . ?
O14 C29 O13 Ag6 14.0(17) . . . . ?
C30 C29 O13 Ag6 -166.8(7) . . . . ?
O11 Ag10 O13 C29 166.4(11) . . . . ?
O2W Ag10 O13 C29 69.5(10) . . . . ?
Br1 Ag10 O13 C29 -67.9(12) . . . . ?
O11 Ag10 O13 Ag6 29.0(3) . . . . ?
O2W Ag10 O13 Ag6 -67.9(3) . . . . ?
Br1 Ag10 O13 Ag6 154.7(2) . . . . ?
C10 Ag6 O13 C29 -42.5(10) . . . . ?
N2 Ag6 O13 C29 91.6(9) . . . . ?
O11 Ag6 O13 C29 -172.6(9) . . . . ?
Ag9 Ag6 O13 C29 -20.2(8) . . . . ?
Ag8 Ag6 O13 C29 -79.8(8) . . . . ?
Ag7 Ag6 O13 C29 -126.9(8) . . . . ?
C10 Ag6 O13 Ag10 101.0(4) . . . . ?
N2 Ag6 O13 Ag10 -124.9(4) . . . . ?
O11 Ag6 O13 Ag10 -29.1(3) . . . . ?
Ag9 Ag6 O13 Ag10 123.3(3) . . . . ?
Ag8 Ag6 O13 Ag10 63.8(3) . . . . ?
Ag7 Ag6 O13 Ag10 16.6(6) . . . . ?
O13 C29 O14 Ag9 5.9(19) . . . . ?
C30 C29 O14 Ag9 -173.3(7) . . . . ?
C10 Ag9 O14 C29 -10.1(12) . . . . ?
O18 Ag9 O14 C29 124.8(10) . . . . ?
O7 Ag9 O14 C29 -156.9(10) 3_475 . . . ?
Ag6 Ag9 O14 C29 -17.0(10) . . . . ?
Ag8 Ag9 O14 C29 39.0(10) . . . . ?
O16 C31 O15 Ag4 -159.3(9) . . . 3_465 ?
C32 C31 O15 Ag4 20.8(16) . . . 3_465 ?
O16 C31 O15 Ag7 8.8(18) . . . . ?
C32 C31 O15 Ag7 -171.1(6) . . . . ?
O12 Ag7 O15 C31 90.8(9) . . . . ?
C10 Ag7 O15 C31 -48.3(10) . . . . ?
O10 Ag7 O15 C31 -171.6(10) 3_465 . . . ?
C11 Ag7 O15 C31 -75.5(9) . . . . ?
Ag6 Ag7 O15 C31 3.3(11) . . . . ?
Ag8 Ag7 O15 C31 -14.4(9) . . . . ?
O12 Ag7 O15 Ag4 -97.7(4) . . . 3_465 ?
C10 Ag7 O15 Ag4 123.1(4) . . . 3_465 ?
O10 Ag7 O15 Ag4 -0.2(3) 3_465 . . 3_465 ?
C11 Ag7 O15 Ag4 95.9(4) . . . 3_465 ?
Ag6 Ag7 O15 Ag4 174.75(8) . . . 3_465 ?
Ag8 Ag7 O15 Ag4 157.1(3) . . . 3_465 ?
O15 C31 O16 Ag8 7.5(18) . . . . ?
C32 C31 O16 Ag8 -172.6(7) . . . . ?
C10 Ag8 O16 C31 17.1(11) . . . . ?
O17 Ag8 O16 C31 146.3(9) . . . . ?
O2W Ag8 O16 C31 -131.4(10) . . . . ?
Ag9 Ag8 O16 C31 78.7(12) . . . . ?
Ag6 Ag8 O16 C31 -43.3(10) . . . . ?
Ag7 Ag8 O16 C31 -14.4(9) . . . . ?
O18 C33 O17 Ag8 -0.9(17) . . . . ?
C34 C33 O17 Ag8 -179.4(7) . . . . ?
C10 Ag8 O17 C33 -27.2(10) . . . . ?
O16 Ag8 O17 C33 -158.6(9) . . . . ?
O2W Ag8 O17 C33 116.1(9) . . . . ?
Ag9 Ag8 O17 C33 3.5(9) . . . . ?
Ag6 Ag8 O17 C33 30.8(10) . . . . ?
Ag7 Ag8 O17 C33 -83.6(10) . . . . ?
O17 C33 O18 Ag9 -3.5(16) . . . . ?
C34 C33 O18 Ag9 175.1(7) . . . . ?
O17 C33 O18 Ag2 161.2(8) . . . 3_475 ?
C34 C33 O18 Ag2 -20.2(15) . . . 3_475 ?
C10 Ag9 O18 C33 38.5(9) . . . . ?
O14 Ag9 O18 C33 -99.4(8) . . . . ?
O7 Ag9 O18 C33 171.0(9) 3_475 . . . ?
Ag6 Ag9 O18 C33 -25.0(10) . . . . ?
Ag8 Ag9 O18 C33 4.5(8) . . . . ?
C10 Ag9 O18 Ag2 -130.5(4) . . . 3_475 ?
O14 Ag9 O18 Ag2 91.5(4) . . . 3_475 ?
O7 Ag9 O18 Ag2 1.9(3) 3_475 . . 3_475 ?
Ag6 Ag9 O18 Ag2 165.94(9) . . . 3_475 ?
Ag8 Ag9 O18 Ag2 -164.5(3) . . . 3_475 ?
O5 Ag5 O1W Ag3 -45.7(3) . . . . ?
O3 Ag5 O1W Ag3 35.5(3) . . . . ?
Br2 Ag5 O1W Ag3 163.28(17) . . . . ?
C1 Ag3 O1W Ag5 11.6(5) . . . . ?
O8 Ag3 O1W Ag5 -126.5(3) . . . . ?
O9 Ag3 O1W Ag5 138.2(3) . . . . ?
Ag4 Ag3 O1W Ag5 63.4(3) . . . . ?
Ag1 Ag3 O1W Ag5 6.8(2) . . . . ?
Ag2 Ag3 O1W Ag5 -48.4(3) . . . . ?
O13 Ag10 O2W Ag8 44.1(3) . . . . ?
O11 Ag10 O2W Ag8 -31.1(3) . . . . ?
Br1 Ag10 O2W Ag8 -155.59(18) . . . . ?
C10 Ag8 O2W Ag10 -11.4(5) . . . . ?
O16 Ag8 O2W Ag10 126.0(3) . . . . ?
O17 Ag8 O2W Ag10 -138.4(3) . . . . ?
Ag9 Ag8 O2W Ag10 -64.0(3) . . . . ?
Ag6 Ag8 O2W Ag10 -7.0(2) . . . . ?
Ag7 Ag8 O2W Ag10 48.8(3) . . . . ?
